data_7706209
loop_
_publ_author_name
'Ochi, Junki'
'Tanaka, Kazuo'
'Chujo, Yoshiki'

_publ_section_title
;
 Experimental proof for emission annihilation through bond elongation at
 the carbon-carbon bond in o-carborane with fused biphenyl-substituted
 compounds.
;
_journal_issue 3
_journal_name_full 'Dalton transactions (Cambridge, England : 2003)'
_journal_page_first 1025
_journal_page_last 1033
_journal_paper_doi 10.1039/d0dt03618h
_journal_volume 50
_journal_year 2021
_chemical_formula_moiety 'C14 H18 B10'
_chemical_formula_sum 'C14 H18 B10'
_chemical_formula_weight 294.38
_space_group_crystal_system monoclinic
_space_group_IT_number 14
_space_group_name_Hall '-P 2ybc'
_space_group_name_H-M_alt 'P 1 21/c 1'
_atom_sites_solution_hydrogens geom
_audit_creation_method SHELXL-2018/3
_audit_update_record
;
2020-09-19 deposited with the CCDC.	2020-12-07 downloaded from the CCDC.
;
_cell_angle_alpha 90
_cell_angle_beta 92.798(7)
_cell_angle_gamma 90
_cell_formula_units_Z 8
_cell_length_a 11.1424(4)
_cell_length_b 13.9931(4)
_cell_length_c 20.6658(6)
_cell_measurement_reflns_used 37924
_cell_measurement_temperature 83(2)
_cell_measurement_theta_max 55.11
_cell_measurement_theta_min 3.52
_cell_volume 3218.30(18)
_computing_structure_refinement 'SHELXL-2018/3 (Sheldrick, 2018)'
_diffrn_ambient_temperature 83(2)
_diffrn_measured_fraction_theta_full 0.999
_diffrn_measured_fraction_theta_max 1.000
_diffrn_measurement_device_type 'Rigaku R-AXIS RAPID'
_diffrn_radiation_type MoK\a
_diffrn_radiation_wavelength 0.71075
_diffrn_reflns_av_R_equivalents 0.0544
_diffrn_reflns_av_unetI/netI 0.0348
_diffrn_reflns_Laue_measured_fraction_full 0.999
_diffrn_reflns_Laue_measured_fraction_max 1.000
_diffrn_reflns_limit_h_max 14
_diffrn_reflns_limit_h_min -14
_diffrn_reflns_limit_k_max 18
_diffrn_reflns_limit_k_min -17
_diffrn_reflns_limit_l_max 26
_diffrn_reflns_limit_l_min -26
_diffrn_reflns_number 50386
_diffrn_reflns_point_group_measured_fraction_full 0.999
_diffrn_reflns_point_group_measured_fraction_max 1.000
_diffrn_reflns_theta_full 25.242
_diffrn_reflns_theta_max 27.485
_diffrn_reflns_theta_min 2.338
_exptl_absorpt_coefficient_mu 0.059
_exptl_absorpt_correction_T_max 1.0000
_exptl_absorpt_correction_T_min 0.7816
_exptl_absorpt_correction_type multi-scan
_exptl_absorpt_process_details 'ABSCOR (Rigaku, 1995)'
_exptl_crystal_colour colorless
_exptl_crystal_density_diffrn 1.215
_exptl_crystal_description platelet
_exptl_crystal_F_000 1216
_exptl_crystal_recrystallization_method 'Re-crystallisation from solvent: CHCl3 / n-hexane'
_exptl_crystal_size_max 0.750
_exptl_crystal_size_mid 0.250
_exptl_crystal_size_min 0.100
_refine_diff_density_max 0.355
_refine_diff_density_min -0.265
_refine_diff_density_rms 0.054
_refine_ls_extinction_method none
_refine_ls_goodness_of_fit_ref 1.104
_refine_ls_hydrogen_treatment constr
_refine_ls_matrix_type full
_refine_ls_number_parameters 433
_refine_ls_number_reflns 7376
_refine_ls_number_restraints 0
_refine_ls_restrained_S_all 1.104
_refine_ls_R_factor_all 0.0766
_refine_ls_R_factor_gt 0.0599
_refine_ls_shift/su_max 0.000
_refine_ls_shift/su_mean 0.000
_refine_ls_structure_factor_coef Fsqd
_refine_ls_weighting_details 'w=1/[\s^2^(Fo^2^)+(0.0609P)^2^+1.6742P] where P=(Fo^2^+2Fc^2^)/3'
_refine_ls_weighting_scheme calc
_refine_ls_wR_factor_gt 0.1334
_refine_ls_wR_factor_ref 0.1410
_reflns_Friedel_coverage 0.000
_reflns_number_gt 6085
_reflns_number_total 7376
_reflns_threshold_expression 'I > 2\s(I)'
_cod_data_source_file d0dt03618h2.cif
_cod_data_source_block ydkr_CCDC1
_cod_depositor_comments 'Adding full bibliography for 7706208--7706209.cif.'
_cod_original_sg_symbol_H-M 'P 21/c'
_cod_database_code 7706209
_shelx_shelxl_version_number 2018/3
_shelx_space_group_comment
;
The symmetry employed for this shelxl refinement is uniquely defined
by the following loop, which should always be used as a source of
symmetry information in preference to the above space-group names.
They are only intended as comments.
;
_shelx_estimated_absorpt_t_min 0.957
_shelx_estimated_absorpt_t_max 0.994

loop_
_space_group_symop_operation_xyz
'x, y, z'
'-x, y+1/2, -z+1/2'
'-x, -y, -z'
'x, -y-1/2, z-1/2'

loop_
_atom_site_label
_atom_site_type_symbol
_atom_site_fract_x
_atom_site_fract_y
_atom_site_fract_z
_atom_site_U_iso_or_equiv
_atom_site_adp_type
_atom_site_occupancy
_atom_site_site_symmetry_order
_atom_site_calc_flag
_atom_site_refinement_flags_posn
_atom_site_refinement_flags_adp
_atom_site_refinement_flags_occupancy
_atom_site_disorder_assembly
_atom_site_disorder_group
B1 B 0.29460(16) 0.55053(14) 0.12809(9) 0.0197(4) Uani 1 1 d . . . . .
H1 H 0.332899 0.480848 0.146011 0.024 Uiso 1 1 calc R U . . .
B2 B 0.13876(16) 0.57601(13) 0.12615(9) 0.0177(4) Uani 1 1 d . . . . .
B3 B 0.11741(16) 0.69990(13) 0.13925(9) 0.0200(4) Uani 1 1 d . . . . .
H2 H 0.038048 0.728410 0.164333 0.024 Uiso 1 1 calc R U . . .
B4 B 0.26097(17) 0.75079(14) 0.15055(9) 0.0215(4) Uani 1 1 d . . . . .
H3 H 0.277596 0.812915 0.183967 0.026 Uiso 1 1 calc R U . . .
B5 B 0.33879(18) 0.73858(15) 0.07938(10) 0.0267(4) Uani 1 1 d . . . . .
H4 H 0.406594 0.792708 0.065023 0.032 Uiso 1 1 calc R U . . .
B6 B 0.35894(19) 0.61460(16) 0.06454(10) 0.0265(4) Uani 1 1 d . . . . .
H5 H 0.439497 0.587215 0.039997 0.032 Uiso 1 1 calc R U . . .
B7 B 0.21465(18) 0.56153(14) 0.05307(9) 0.0238(4) Uani 1 1 d . . . . .
H6 H 0.198561 0.498368 0.020511 0.029 Uiso 1 1 calc R U . . .
B8 B 0.24194(19) 0.67790(16) 0.02205(10) 0.0288(4) Uani 1 1 d . . . . .
H7 H 0.244338 0.691924 -0.031233 0.035 Uiso 1 1 calc R U . . .
B9 B 0.18185(18) 0.76305(14) 0.07550(10) 0.0248(4) Uani 1 1 d . . . . .
H8 H 0.144867 0.833217 0.057702 0.030 Uiso 1 1 calc R U . . .
B10 B 0.10502(18) 0.65325(14) 0.05971(9) 0.0231(4) Uani 1 1 d . . . . .
H9 H 0.016725 0.650336 0.031459 0.028 Uiso 1 1 calc R U . . .
B11 B 0.82500(16) 0.74948(13) 0.37161(9) 0.0183(4) Uani 1 1 d . . . . .
H10 H 0.858846 0.819071 0.352888 0.022 Uiso 1 1 calc R U . . .
B12 B 0.67000(16) 0.72586(13) 0.37971(9) 0.0176(4) Uani 1 1 d . . . . .
B13 B 0.64231(17) 0.60229(13) 0.36600(10) 0.0210(4) Uani 1 1 d . . . . .
H11 H 0.555089 0.575214 0.343838 0.025 Uiso 1 1 calc R U . . .
B14 B 0.77988(17) 0.54977(14) 0.34844(9) 0.0220(4) Uani 1 1 d . . . . .
H12 H 0.784383 0.488325 0.313915 0.026 Uiso 1 1 calc R U . . .
B15 B 0.88039(18) 0.55972(14) 0.41666(10) 0.0244(4) Uani 1 1 d . . . . .
H13 H 0.951074 0.504440 0.427851 0.029 Uiso 1 1 calc R U . . .
B16 B 0.90829(18) 0.68304(15) 0.43144(9) 0.0239(4) Uani 1 1 d . . . . .
H14 H 0.996997 0.708719 0.452557 0.029 Uiso 1 1 calc R U . . .
B17 B 0.76949(18) 0.73772(14) 0.44922(9) 0.0219(4) Uani 1 1 d . . . . .
H15 H 0.765351 0.800375 0.482760 0.026 Uiso 1 1 calc R U . . .
B18 B 0.65640(18) 0.64747(14) 0.44628(10) 0.0228(4) Uani 1 1 d . . . . .
H16 H 0.577788 0.650711 0.477980 0.027 Uiso 1 1 calc R U . . .
B19 B 0.72517(18) 0.53715(14) 0.42640(10) 0.0252(4) Uani 1 1 d . . . . .
H17 H 0.692522 0.467089 0.444971 0.030 Uiso 1 1 calc R U . . .
B20 B 0.80409(19) 0.62060(15) 0.47805(10) 0.0261(4) Uani 1 1 d . . . . .
H18 H 0.823233 0.605647 0.530788 0.031 Uiso 1 1 calc R U . . .
C1 C 0.23321(14) 0.63649(11) 0.17665(8) 0.0180(3) Uani 1 1 d . . . . .
C2 C 0.36192(16) 0.65959(13) 0.14161(9) 0.0252(4) Uani 1 1 d . . . . .
H19 H 0.449426 0.661526 0.170652 0.030 Uiso 1 1 calc R U . . .
C3 C 0.23360(13) 0.61279(11) 0.24759(8) 0.0176(3) Uani 1 1 d . . . . .
C4 C 0.30686(14) 0.66513(12) 0.29108(8) 0.0215(3) Uani 1 1 d . . . . .
H20 H 0.354342 0.715750 0.275462 0.026 Uiso 1 1 calc R U . . .
C5 C 0.31164(15) 0.64471(13) 0.35649(9) 0.0250(4) Uani 1 1 d . . . . .
H21 H 0.360692 0.681726 0.385833 0.030 Uiso 1 1 calc R U . . .
C6 C 0.24407(16) 0.56958(14) 0.37886(9) 0.0273(4) Uani 1 1 d . . . . .
H22 H 0.247491 0.554176 0.423680 0.033 Uiso 1 1 calc R U . . .
C7 C 0.17171(16) 0.51712(13) 0.33586(8) 0.0245(4) Uani 1 1 d . . . . .
H23 H 0.126827 0.465345 0.352000 0.029 Uiso 1 1 calc R U . . .
C8 C 0.16188(14) 0.53723(11) 0.26943(8) 0.0177(3) Uani 1 1 d . . . . .
C9 C 0.07524(14) 0.48225(11) 0.22621(8) 0.0179(3) Uani 1 1 d . . . . .
C10 C 0.00499(15) 0.40974(13) 0.25207(9) 0.0238(4) Uani 1 1 d . . . . .
H24 H 0.016406 0.393633 0.296601 0.029 Uiso 1 1 calc R U . . .
C11 C -0.08034(15) 0.36133(13) 0.21414(9) 0.0267(4) Uani 1 1 d . . . . .
H25 H -0.126647 0.312479 0.232852 0.032 Uiso 1 1 calc R U . . .
C12 C -0.09913(15) 0.38317(13) 0.14926(9) 0.0256(4) Uani 1 1 d . . . . .
H26 H -0.159291 0.350777 0.123542 0.031 Uiso 1 1 calc R U . . .
C13 C -0.02932(15) 0.45267(12) 0.12233(8) 0.0220(3) Uani 1 1 d . . . . .
H27 H -0.041086 0.467093 0.077545 0.026 Uiso 1 1 calc R U . . .
C14 C 0.05842(14) 0.50238(11) 0.15952(8) 0.0182(3) Uani 1 1 d . . . . .
C15 C 0.74662(14) 0.66549(11) 0.32511(8) 0.0181(3) Uani 1 1 d . . . . .
C16 C 0.88446(15) 0.63973(12) 0.35465(9) 0.0236(4) Uani 1 1 d . . . . .
H28 H 0.961997 0.637212 0.322184 0.028 Uiso 1 1 calc R U . . .
C17 C 0.72636(14) 0.69211(12) 0.25518(8) 0.0187(3) Uani 1 1 d . . . . .
C18 C 0.78885(15) 0.64290(13) 0.20865(8) 0.0231(4) Uani 1 1 d . . . . .
H29 H 0.841830 0.592608 0.221868 0.028 Uiso 1 1 calc R U . . .
C19 C 0.77505(16) 0.66600(14) 0.14383(9) 0.0287(4) Uani 1 1 d . . . . .
H30 H 0.817121 0.631537 0.112453 0.034 Uiso 1 1 calc R U . . .
C20 C 0.69924(18) 0.73987(15) 0.12538(9) 0.0337(4) Uani 1 1 d . . . . .
H31 H 0.689189 0.756670 0.080910 0.040 Uiso 1 1 calc R U . . .
C21 C 0.63760(17) 0.78982(14) 0.17101(9) 0.0281(4) Uani 1 1 d . . . . .
H32 H 0.586460 0.840838 0.156963 0.034 Uiso 1 1 calc R U . . .
C22 C 0.64789(14) 0.76785(12) 0.23729(8) 0.0192(3) Uani 1 1 d . . . . .
C23 C 0.57470(14) 0.82151(11) 0.28374(8) 0.0178(3) Uani 1 1 d . . . . .
C24 C 0.49578(15) 0.89376(12) 0.26172(9) 0.0241(4) Uani 1 1 d . . . . .
H33 H 0.492071 0.910096 0.217053 0.029 Uiso 1 1 calc R U . . .
C25 C 0.42317(16) 0.94192(13) 0.30318(9) 0.0281(4) Uani 1 1 d . . . . .
H34 H 0.370286 0.990338 0.286712 0.034 Uiso 1 1 calc R U . . .
C26 C 0.42709(15) 0.91996(13) 0.36858(9) 0.0262(4) Uani 1 1 d . . . . .
H35 H 0.376237 0.952188 0.397025 0.031 Uiso 1 1 calc R U . . .
C27 C 0.50572(15) 0.85078(12) 0.39177(9) 0.0225(4) Uani 1 1 d . . . . .
H36 H 0.509511 0.836377 0.436749 0.027 Uiso 1 1 calc R U . . .
C28 C 0.58039(14) 0.80102(11) 0.35072(8) 0.0177(3) Uani 1 1 d . . . . .

loop_
_atom_site_aniso_label
_atom_site_aniso_U_11
_atom_site_aniso_U_22
_atom_site_aniso_U_33
_atom_site_aniso_U_23
_atom_site_aniso_U_13
_atom_site_aniso_U_12
B1 0.0183(9) 0.0197(9) 0.0215(9) 0.0001(7) 0.0052(7) 0.0029(7)
B2 0.0162(8) 0.0168(8) 0.0198(9) -0.0003(7) -0.0004(6) 0.0016(6)
B3 0.0159(8) 0.0161(8) 0.0275(10) 0.0009(7) -0.0024(7) 0.0022(7)
B4 0.0192(9) 0.0211(9) 0.0238(9) 0.0017(8) -0.0018(7) -0.0014(7)
B5 0.0222(9) 0.0291(10) 0.0287(10) 0.0122(9) 0.0023(8) 0.0001(8)
B6 0.0274(10) 0.0324(11) 0.0206(9) 0.0068(8) 0.0082(8) 0.0042(8)
B7 0.0288(10) 0.0219(9) 0.0205(9) 0.0007(8) -0.0006(7) 0.0019(8)
B8 0.0303(11) 0.0330(11) 0.0229(10) 0.0080(9) 0.0005(8) 0.0028(9)
B9 0.0233(9) 0.0203(9) 0.0303(10) 0.0071(8) -0.0025(8) -0.0010(7)
B10 0.0256(10) 0.0194(9) 0.0238(9) 0.0029(8) -0.0046(7) 0.0004(7)
B11 0.0172(8) 0.0182(8) 0.0192(8) -0.0010(7) -0.0017(6) -0.0004(7)
B12 0.0174(8) 0.0169(8) 0.0188(8) -0.0001(7) 0.0046(6) 0.0004(7)
B13 0.0188(9) 0.0154(8) 0.0292(10) -0.0007(8) 0.0057(7) -0.0012(7)
B14 0.0204(9) 0.0213(9) 0.0245(9) -0.0029(8) 0.0024(7) 0.0022(7)
B15 0.0257(10) 0.0206(9) 0.0268(10) 0.0042(8) 0.0002(8) 0.0036(7)
B16 0.0252(10) 0.0251(10) 0.0209(9) 0.0020(8) -0.0039(7) 0.0006(8)
B17 0.0276(10) 0.0217(9) 0.0164(9) 0.0014(7) 0.0022(7) 0.0017(8)
B18 0.0269(10) 0.0186(9) 0.0236(9) 0.0038(8) 0.0071(7) 0.0018(7)
B19 0.0265(10) 0.0178(9) 0.0316(10) 0.0042(8) 0.0060(8) 0.0025(7)
B20 0.0312(11) 0.0241(10) 0.0229(10) 0.0059(8) 0.0016(8) 0.0036(8)
C1 0.0147(7) 0.0188(8) 0.0208(8) 0.0006(6) 0.0029(6) -0.0003(6)
C2 0.0227(8) 0.0259(9) 0.0276(9) 0.0041(7) 0.0059(7) -0.0025(7)
C3 0.0139(7) 0.0187(8) 0.0204(8) 0.0003(6) 0.0016(6) 0.0030(6)
C4 0.0158(7) 0.0208(8) 0.0280(9) 0.0007(7) 0.0002(6) -0.0011(6)
C5 0.0214(8) 0.0257(9) 0.0272(9) -0.0043(7) -0.0045(7) -0.0027(7)
C6 0.0295(9) 0.0318(10) 0.0205(8) 0.0006(7) -0.0008(7) -0.0040(8)
C7 0.0251(9) 0.0242(9) 0.0243(8) 0.0013(7) 0.0026(7) -0.0046(7)
C8 0.0140(7) 0.0180(8) 0.0212(8) -0.0012(6) 0.0020(6) 0.0011(6)
C9 0.0138(7) 0.0176(7) 0.0225(8) -0.0018(6) 0.0023(6) 0.0004(6)
C10 0.0222(8) 0.0264(9) 0.0232(8) -0.0015(7) 0.0048(6) -0.0042(7)
C11 0.0209(8) 0.0252(9) 0.0345(10) -0.0030(8) 0.0065(7) -0.0082(7)
C12 0.0167(8) 0.0259(9) 0.0337(10) -0.0065(8) -0.0030(7) -0.0018(7)
C13 0.0197(8) 0.0212(8) 0.0247(8) -0.0031(7) -0.0030(6) 0.0039(6)
C14 0.0156(7) 0.0157(7) 0.0232(8) -0.0008(6) 0.0007(6) 0.0030(6)
C15 0.0151(7) 0.0178(8) 0.0214(8) -0.0022(6) 0.0006(6) 0.0018(6)
C16 0.0217(8) 0.0228(8) 0.0258(9) -0.0011(7) -0.0036(6) 0.0033(7)
C17 0.0159(7) 0.0203(8) 0.0201(8) -0.0017(6) 0.0030(6) -0.0034(6)
C18 0.0181(8) 0.0241(9) 0.0273(9) -0.0049(7) 0.0048(6) -0.0021(6)
C19 0.0279(9) 0.0344(10) 0.0245(9) -0.0070(8) 0.0097(7) -0.0026(8)
C20 0.0409(11) 0.0411(11) 0.0194(9) 0.0009(8) 0.0055(8) -0.0017(9)
C21 0.0308(9) 0.0302(10) 0.0231(9) 0.0025(8) 0.0011(7) 0.0025(8)
C22 0.0172(7) 0.0202(8) 0.0201(8) -0.0012(7) 0.0000(6) -0.0043(6)
C23 0.0139(7) 0.0171(7) 0.0223(8) -0.0016(6) -0.0007(6) -0.0026(6)
C24 0.0214(8) 0.0235(9) 0.0269(9) -0.0002(7) -0.0049(7) 0.0003(7)
C25 0.0198(8) 0.0222(8) 0.0418(11) -0.0010(8) -0.0033(7) 0.0041(7)
C26 0.0177(8) 0.0225(8) 0.0390(10) -0.0061(8) 0.0073(7) -0.0006(7)
C27 0.0205(8) 0.0200(8) 0.0277(9) -0.0012(7) 0.0084(7) -0.0029(6)
C28 0.0148(7) 0.0150(7) 0.0234(8) -0.0010(6) 0.0029(6) -0.0028(6)

loop_
_atom_type_symbol
_atom_type_description
_atom_type_scat_dispersion_real
_atom_type_scat_dispersion_imag
_atom_type_scat_source
C C 0.0033 0.0016 'International Tables Vol C Tables 4.2.6.8 and 6.1.1.4'
H H 0.0000 0.0000 'International Tables Vol C Tables 4.2.6.8 and 6.1.1.4'
B B 0.0013 0.0007 'International Tables Vol C Tables 4.2.6.8 and 6.1.1.4'

loop_
_geom_angle_atom_site_label_1
_geom_angle_atom_site_label_2
_geom_angle_atom_site_label_3
_geom_angle
_geom_angle_site_symmetry_1
_geom_angle_site_symmetry_3
_geom_angle_publ_flag
C2 B1 C1 57.95(10) . . ?
C2 B1 B7 105.33(13) . . ?
C1 B1 B7 104.67(13) . . ?
C2 B1 B6 58.75(11) . . ?
C1 B1 B6 105.32(13) . . ?
B7 B1 B6 60.47(11) . . ?
C2 B1 B2 104.16(13) . . ?
C1 B1 B2 57.17(10) . . ?
B7 B1 B2 60.52(11) . . ?
B6 B1 B2 108.25(13) . . ?
C2 B1 H1 124.3 . . ?
C1 B1 H1 124.7 . . ?
B7 B1 H1 122.5 . . ?
B6 B1 H1 121.6 . . ?
B2 B1 H1 122.7 . . ?
C14 B2 C1 114.70(13) . . ?
C14 B2 B1 116.32(13) . . ?
C1 B2 B1 60.14(10) . . ?
C14 B2 B3 119.85(14) . . ?
C1 B2 B3 59.71(10) . . ?
B1 B2 B3 109.40(13) . . ?
C14 B2 B10 130.16(14) . . ?
C1 B2 B10 106.11(13) . . ?
B1 B2 B10 108.11(13) . . ?
B3 B2 B10 59.81(11) . . ?
C14 B2 B7 127.71(14) . . ?
C1 B2 B7 106.05(13) . . ?
B1 B2 B7 59.33(10) . . ?
B3 B2 B7 108.31(13) . . ?
B10 B2 B7 60.23(11) . . ?
C1 B3 B4 59.36(10) . . ?
C1 B3 B9 105.66(13) . . ?
B4 B3 B9 59.73(11) . . ?
C1 B3 B10 104.50(13) . . ?
B4 B3 B10 107.62(14) . . ?
B9 B3 B10 60.50(11) . . ?
C1 B3 B2 57.33(10) . . ?
B4 B3 B2 106.78(13) . . ?
B9 B3 B2 108.21(14) . . ?
B10 B3 B2 60.11(10) . . ?
C1 B3 H2 124.6 . . ?
B4 B3 H2 121.9 . . ?
B9 B3 H2 121.7 . . ?
B10 B3 H2 122.3 . . ?
B2 B3 H2 122.3 . . ?
C2 B4 C1 58.10(10) . . ?
C2 B4 B5 58.90(11) . . ?
C1 B4 B5 106.05(14) . . ?
C2 B4 B9 106.32(14) . . ?
C1 B4 B9 106.12(13) . . ?
B5 B4 B9 61.01(11) . . ?
C2 B4 B3 106.35(13) . . ?
C1 B4 B3 59.22(10) . . ?
B5 B4 B3 109.50(14) . . ?
B9 B4 B3 60.46(11) . . ?
C2 B4 H3 123.6 . . ?
C1 B4 H3 123.7 . . ?
B5 B4 H3 121.3 . . ?
B9 B4 H3 122.0 . . ?
B3 B4 H3 121.3 . . ?
C2 B5 B4 59.54(11) . . ?
C2 B5 B6 58.80(11) . . ?
B4 B5 B6 108.17(14) . . ?
C2 B5 B8 104.91(14) . . ?
B4 B5 B8 107.26(14) . . ?
B6 B5 B8 59.80(12) . . ?
C2 B5 B9 105.70(14) . . ?
B4 B5 B9 59.58(11) . . ?
B6 B5 B9 108.18(15) . . ?
B8 B5 B9 59.94(12) . . ?
C2 B5 H4 124.0 . . ?
B4 B5 H4 121.6 . . ?
B6 B5 H4 121.4 . . ?
B8 B5 H4 122.8 . . ?
B9 B5 H4 122.1 . . ?
C2 B6 B1 59.08(10) . . ?
C2 B6 B8 104.93(14) . . ?
B1 B6 B8 107.81(14) . . ?
C2 B6 B7 104.74(13) . . ?
B1 B6 B7 59.38(11) . . ?
B8 B6 B7 60.26(12) . . ?
C2 B6 B5 58.49(11) . . ?
B1 B6 B5 107.89(14) . . ?
B8 B6 B5 60.13(12) . . ?
B7 B6 B5 108.05(14) . . ?
C2 B6 H5 124.6 . . ?
B1 B6 H5 121.7 . . ?
B8 B6 H5 122.2 . . ?
B7 B6 H5 122.5 . . ?
B5 B6 H5 121.5 . . ?
B1 B7 B6 60.14(11) . . ?
B1 B7 B2 60.14(10) . . ?
B6 B7 B2 107.69(13) . . ?
B1 B7 B8 108.04(14) . . ?
B6 B7 B8 59.78(12) . . ?
B2 B7 B8 107.35(14) . . ?
B1 B7 B10 108.38(14) . . ?
B6 B7 B10 107.94(14) . . ?
B2 B7 B10 59.75(11) . . ?
B8 B7 B10 59.94(11) . . ?
B1 B7 H6 121.4 . . ?
B6 B7 H6 121.8 . . ?
B2 B7 H6 122.1 . . ?
B8 B7 H6 122.0 . . ?
B10 B7 H6 121.6 . . ?
B6 B8 B9 108.49(14) . . ?
B6 B8 B5 60.07(12) . . ?
B9 B8 B5 60.06(12) . . ?
B6 B8 B10 108.16(14) . . ?
B9 B8 B10 60.09(11) . . ?
B5 B8 B10 107.83(14) . . ?
B6 B8 B7 59.96(12) . . ?
B9 B8 B7 108.23(14) . . ?
B5 B8 B7 107.77(14) . . ?
B10 B8 B7 60.03(11) . . ?
B6 B8 H7 121.5 . . ?
B9 B8 H7 121.4 . . ?
B5 B8 H7 121.9 . . ?
B10 B8 H7 121.7 . . ?
B7 B8 H7 121.8 . . ?
B4 B9 B3 59.81(11) . . ?
B4 B9 B8 107.19(14) . . ?
B3 B9 B8 107.89(14) . . ?
B4 B9 B5 59.42(11) . . ?
B3 B9 B5 107.71(13) . . ?
B8 B9 B5 60.01(12) . . ?
B4 B9 B10 107.09(13) . . ?
B3 B9 B10 59.75(11) . . ?
B8 B9 B10 60.02(12) . . ?
B5 B9 B10 107.74(14) . . ?
B4 B9 H8 122.5 . . ?
B3 B9 H8 121.8 . . ?
B8 B9 H8 121.8 . . ?
B5 B9 H8 121.9 . . ?
B10 B9 H8 122.0 . . ?
B3 B10 B2 60.08(10) . . ?
B3 B10 B8 107.78(14) . . ?
B2 B10 B8 107.63(13) . . ?
B3 B10 B9 59.74(11) . . ?
B2 B10 B9 107.59(13) . . ?
B8 B10 B9 59.89(12) . . ?
B3 B10 B7 108.36(13) . . ?
B2 B10 B7 60.02(10) . . ?
B8 B10 B7 60.03(12) . . ?
B9 B10 B7 108.07(14) . . ?
B3 B10 H9 121.7 . . ?
B2 B10 H9 121.9 . . ?
B8 B10 H9 121.9 . . ?
B9 B10 H9 121.9 . . ?
B7 B10 H9 121.5 . . ?
C16 B11 C15 57.81(10) . . ?
C16 B11 B17 105.05(13) . . ?
C15 B11 B17 104.67(13) . . ?
C16 B11 B16 58.58(10) . . ?
C15 B11 B16 105.33(13) . . ?
B17 B11 B16 60.60(11) . . ?
C16 B11 B12 103.88(13) . . ?
C15 B11 B12 57.17(9) . . ?
B17 B11 B12 60.53(11) . . ?
B16 B11 B12 108.38(13) . . ?
C16 B11 H10 124.6 . . ?
C15 B11 H10 124.7 . . ?
B17 B11 H10 122.5 . . ?
B16 B11 H10 121.6 . . ?
B12 B11 H10 122.7 . . ?
C28 B12 C15 114.92(14) . . ?
C28 B12 B18 129.95(14) . . ?
C15 B12 B18 106.04(13) . . ?
C28 B12 B11 116.66(13) . . ?
C15 B12 B11 60.02(10) . . ?
B18 B12 B11 108.01(13) . . ?
C28 B12 B13 119.67(14) . . ?
C15 B12 B13 59.49(10) . . ?
B18 B12 B13 60.04(11) . . ?
B11 B12 B13 109.18(13) . . ?
C28 B12 B17 127.81(14) . . ?
C15 B12 B17 105.83(13) . . ?
B18 B12 B17 60.29(11) . . ?
B11 B12 B17 59.19(10) . . ?
B13 B12 B17 108.43(13) . . ?
C15 B13 B14 59.61(10) . . ?
C15 B13 B19 105.69(13) . . ?
B14 B13 B19 59.92(11) . . ?
C15 B13 B18 104.22(13) . . ?
B14 B13 B18 107.72(14) . . ?
B19 B13 B18 60.31(11) . . ?
C15 B13 B12 57.34(10) . . ?
B14 B13 B12 107.11(13) . . ?
B19 B13 B12 107.96(14) . . ?
B18 B13 B12 59.84(10) . . ?
C15 B13 H11 124.6 . . ?
B14 B13 H11 121.6 . . ?
B19 B13 H11 121.8 . . ?
B18 B13 H11 122.5 . . ?
B12 B13 H11 122.3 . . ?
C16 B14 C15 57.86(10) . . ?
C16 B14 B13 105.92(13) . . ?
C15 B14 B13 59.09(10) . . ?
C16 B14 B19 105.64(14) . . ?
C15 B14 B19 105.72(13) . . ?
B13 B14 B19 60.47(11) . . ?
C16 B14 B15 58.64(11) . . ?
C15 B14 B15 105.60(13) . . ?
B13 B14 B15 109.21(14) . . ?
B19 B14 B15 60.69(11) . . ?
C16 B14 H12 124.0 . . ?
C15 B14 H12 123.9 . . ?
B13 B14 H12 121.4 . . ?
B19 B14 H12 122.3 . . ?
B15 B14 H12 121.6 . . ?
C16 B15 B14 59.31(11) . . ?
C16 B15 B16 58.69(11) . . ?
B14 B15 B16 108.25(14) . . ?
C16 B15 B20 104.65(14) . . ?
B14 B15 B20 107.53(14) . . ?
B16 B15 B20 59.87(11) . . ?
C16 B15 B19 105.28(14) . . ?
B14 B15 B19 59.56(11) . . ?
B16 B15 B19 108.41(14) . . ?
B20 B15 B19 60.21(12) . . ?
C16 B15 H13 124.4 . . ?
B14 B15 H13 121.6 . . ?
B16 B15 H13 121.3 . . ?
B20 B15 H13 122.6 . . ?
B19 B15 H13 122.1 . . ?
C16 B16 B11 59.04(10) . . ?
C16 B16 B20 104.69(14) . . ?
B11 B16 B20 107.62(14) . . ?
C16 B16 B15 58.51(11) . . ?
B11 B16 B15 107.95(13) . . ?
B20 B16 B15 60.11(11) . . ?
C16 B16 B17 104.31(13) . . ?
B11 B16 B17 59.20(10) . . ?
B20 B16 B17 60.09(11) . . ?
B15 B16 B17 107.84(14) . . ?
C16 B16 H14 124.8 . . ?
B11 B16 H14 121.7 . . ?
B20 B16 H14 122.3 . . ?
B15 B16 H14 121.5 . . ?
B17 B16 H14 122.7 . . ?
B11 B17 B12 60.28(10) . . ?
B11 B17 B20 108.19(13) . . ?
B12 B17 B20 107.50(14) . . ?
B11 B17 B16 60.20(10) . . ?
B12 B17 B16 107.86(13) . . ?
B20 B17 B16 59.80(11) . . ?
B11 B17 B18 108.38(13) . . ?
B12 B17 B18 59.66(11) . . ?
B20 B17 B18 60.02(11) . . ?
B16 B17 B18 107.96(14) . . ?
B11 B17 H15 121.3 . . ?
B12 B17 H15 122.0 . . ?
B20 B17 H15 121.9 . . ?
B16 B17 H15 121.8 . . ?
B18 B17 H15 121.7 . . ?
B12 B18 B13 60.12(10) . . ?
B12 B18 B19 107.67(13) . . ?
B13 B18 B19 59.67(11) . . ?
B12 B18 B20 107.71(13) . . ?
B13 B18 B20 107.89(14) . . ?
B19 B18 B20 60.12(11) . . ?
B12 B18 B17 60.05(10) . . ?
B13 B18 B17 108.31(13) . . ?
B19 B18 B17 108.09(14) . . ?
B20 B18 B17 59.89(11) . . ?
B12 B18 H16 121.9 . . ?
B13 B18 H16 121.7 . . ?
B19 B18 H16 121.9 . . ?
B20 B18 H16 121.8 . . ?
B17 B18 H16 121.5 . . ?
B14 B19 B13 59.61(11) . . ?
B14 B19 B15 59.75(11) . . ?
B13 B19 B15 107.78(14) . . ?
B14 B19 B18 107.25(13) . . ?
B13 B19 B18 60.02(11) . . ?
B15 B19 B18 107.70(14) . . ?
B14 B19 B20 107.43(14) . . ?
B13 B19 B20 108.05(14) . . ?
B15 B19 B20 59.88(11) . . ?
B18 B19 B20 59.98(11) . . ?
B14 B19 H17 122.3 . . ?
B13 B19 H17 121.7 . . ?
B15 B19 H17 121.9 . . ?
B18 B19 H17 122.0 . . ?
B20 B19 H17 121.8 . . ?
B16 B20 B15 60.03(11) . . ?
B16 B20 B17 60.10(11) . . ?
B15 B20 B17 107.79(14) . . ?
B16 B20 B18 108.25(14) . . ?
B15 B20 B18 107.65(14) . . ?
B17 B20 B18 60.08(11) . . ?
B16 B20 B19 108.30(14) . . ?
B15 B20 B19 59.91(11) . . ?
B17 B20 B19 108.06(14) . . ?
B18 B20 B19 59.90(11) . . ?
B16 B20 H18 121.4 . . ?
B15 B20 H18 122.0 . . ?
B17 B20 H18 121.7 . . ?
B18 B20 H18 121.8 . . ?
B19 B20 H18 121.6 . . ?
C3 C1 C2 120.28(13) . . ?
C3 C1 B2 117.91(13) . . ?
C2 C1 B2 110.76(13) . . ?
C3 C1 B3 121.27(13) . . ?
C2 C1 B3 110.31(13) . . ?
B2 C1 B3 62.97(10) . . ?
C3 C1 B4 121.26(13) . . ?
C2 C1 B4 60.84(10) . . ?
B2 C1 B4 113.04(13) . . ?
B3 C1 B4 61.42(10) . . ?
C3 C1 B1 115.48(13) . . ?
C2 C1 B1 60.68(10) . . ?
B2 C1 B1 62.69(10) . . ?
B3 C1 B1 114.08(13) . . ?
B4 C1 B1 112.49(12) . . ?
C1 C2 B5 110.55(13) . . ?
C1 C2 B6 110.75(13) . . ?
B5 C2 B6 62.70(12) . . ?
C1 C2 B4 61.06(10) . . ?
B5 C2 B4 61.57(11) . . ?
B6 C2 B4 112.98(14) . . ?
C1 C2 B1 61.37(10) . . ?
B5 C2 B1 113.86(14) . . ?
B6 C2 B1 62.17(11) . . ?
B4 C2 B1 113.25(13) . . ?
C1 C2 H19 121.1 . . ?
B5 C2 H19 118.9 . . ?
B6 C2 H19 119.0 . . ?
B4 C2 H19 118.8 . . ?
B1 C2 H19 118.1 . . ?
C4 C3 C8 120.69(15) . . ?
C4 C3 C1 119.16(14) . . ?
C8 C3 C1 120.14(14) . . ?
C5 C4 C3 121.11(16) . . ?
C5 C4 H20 119.4 . . ?
C3 C4 H20 119.4 . . ?
C4 C5 C6 119.23(16) . . ?
C4 C5 H21 120.4 . . ?
C6 C5 H21 120.4 . . ?
C7 C6 C5 119.88(16) . . ?
C7 C6 H22 120.1 . . ?
C5 C6 H22 120.1 . . ?
C6 C7 C8 122.61(16) . . ?
C6 C7 H23 118.7 . . ?
C8 C7 H23 118.7 . . ?
C7 C8 C3 116.44(15) . . ?
C7 C8 C9 119.95(14) . . ?
C3 C8 C9 123.57(14) . . ?
C10 C9 C14 117.82(15) . . ?
C10 C9 C8 120.03(15) . . ?
C14 C9 C8 122.13(14) . . ?
C11 C10 C9 121.36(16) . . ?
C11 C10 H24 119.3 . . ?
C9 C10 H24 119.3 . . ?
C10 C11 C12 120.69(16) . . ?
C10 C11 H25 119.7 . . ?
C12 C11 H25 119.7 . . ?
C13 C12 C11 119.08(16) . . ?
C13 C12 H26 120.5 . . ?
C11 C12 H26 120.5 . . ?
C12 C13 C14 121.43(16) . . ?
C12 C13 H27 119.3 . . ?
C14 C13 H27 119.3 . . ?
C13 C14 C9 119.58(15) . . ?
C13 C14 B2 119.32(15) . . ?
C9 C14 B2 121.06(14) . . ?
C17 C15 C16 120.02(13) . . ?
C17 C15 B12 117.79(13) . . ?
C16 C15 B12 110.69(13) . . ?
C17 C15 B13 121.96(13) . . ?
C16 C15 B13 110.06(13) . . ?
B12 C15 B13 63.17(10) . . ?
C17 C15 B14 121.54(13) . . ?
C16 C15 B14 60.81(10) . . ?
B12 C15 B14 113.24(13) . . ?
B13 C15 B14 61.30(10) . . ?
C17 C15 B11 114.55(13) . . ?
C16 C15 B11 60.72(10) . . ?
B12 C15 B11 62.81(10) . . ?
B13 C15 B11 114.39(13) . . ?
B14 C15 B11 112.79(12) . . ?
C15 C16 B15 111.11(14) . . ?
C15 C16 B16 111.28(13) . . ?
B15 C16 B16 62.80(11) . . ?
C15 C16 B11 61.47(10) . . ?
B15 C16 B11 114.20(14) . . ?
B16 C16 B11 62.38(11) . . ?
C15 C16 B14 61.33(10) . . ?
B15 C16 B14 62.05(11) . . ?
B16 C16 B14 113.84(14) . . ?
B11 C16 B14 113.85(13) . . ?
C15 C16 H28 120.8 . . ?
B15 C16 H28 118.7 . . ?
B16 C16 H28 118.6 . . ?
B11 C16 H28 117.9 . . ?
B14 C16 H28 118.2 . . ?
C18 C17 C22 120.89(15) . . ?
C18 C17 C15 119.00(15) . . ?
C22 C17 C15 120.08(14) . . ?
C19 C18 C17 121.17(17) . . ?
C19 C18 H29 119.4 . . ?
C17 C18 H29 119.4 . . ?
C20 C19 C18 118.86(17) . . ?
C20 C19 H30 120.6 . . ?
C18 C19 H30 120.6 . . ?
C19 C20 C21 120.60(17) . . ?
C19 C20 H31 119.7 . . ?
C21 C20 H31 119.7 . . ?
C20 C21 C22 122.36(17) . . ?
C20 C21 H32 118.8 . . ?
C22 C21 H32 118.8 . . ?
C21 C22 C17 116.11(15) . . ?
C21 C22 C23 119.77(15) . . ?
C17 C22 C23 124.08(14) . . ?
C24 C23 C28 117.53(15) . . ?
C24 C23 C22 120.55(15) . . ?
C28 C23 C22 121.91(14) . . ?
C25 C24 C23 121.85(16) . . ?
C25 C24 H33 119.1 . . ?
C23 C24 H33 119.1 . . ?
C24 C25 C26 120.35(16) . . ?
C24 C25 H34 119.8 . . ?
C26 C25 H34 119.8 . . ?
C27 C26 C25 119.03(16) . . ?
C27 C26 H35 120.5 . . ?
C25 C26 H35 120.5 . . ?
C26 C27 C28 121.68(16) . . ?
C26 C27 H36 119.2 . . ?
C28 C27 H36 119.2 . . ?
C27 C28 C23 119.52(15) . . ?
C27 C28 B12 119.55(15) . . ?
C23 C28 B12 120.92(14) . . ?

loop_
_geom_bond_atom_site_label_1
_geom_bond_atom_site_label_2
_geom_bond_distance
_geom_bond_site_symmetry_2
_geom_bond_publ_flag
B1 C2 1.717(3) . ?
B1 C1 1.729(2) . ?
B1 B7 1.757(3) . ?
B1 B6 1.770(3) . ?
B1 B2 1.771(3) . ?
B1 H1 1.1200 . ?
B2 C14 1.549(2) . ?
B2 C1 1.675(2) . ?
B2 B3 1.773(3) . ?
B2 B10 1.773(3) . ?
B2 B7 1.778(3) . ?
B3 C1 1.718(2) . ?
B3 B4 1.756(3) . ?
B3 B9 1.768(3) . ?
B3 B10 1.768(3) . ?
B3 H2 1.1200 . ?
B4 C2 1.717(3) . ?
B4 C1 1.721(2) . ?
B4 B5 1.752(3) . ?
B4 B9 1.755(3) . ?
B4 H3 1.1200 . ?
B5 C2 1.706(3) . ?
B5 B6 1.778(3) . ?
B5 B8 1.779(3) . ?
B5 B9 1.780(3) . ?
B5 H4 1.1200 . ?
B6 C2 1.711(3) . ?
B6 B8 1.773(3) . ?
B6 B7 1.776(3) . ?
B6 H5 1.1200 . ?
B7 B8 1.782(3) . ?
B7 B10 1.782(3) . ?
B7 H6 1.1200 . ?
B8 B9 1.778(3) . ?
B8 B10 1.780(3) . ?
B8 H7 1.1200 . ?
B9 B10 1.781(3) . ?
B9 H8 1.1200 . ?
B10 H9 1.1200 . ?
B11 C16 1.715(2) . ?
B11 C15 1.728(2) . ?
B11 B17 1.755(3) . ?
B11 B16 1.773(3) . ?
B11 B12 1.774(3) . ?
B11 H10 1.1200 . ?
B12 C28 1.550(2) . ?
B12 C15 1.676(2) . ?
B12 B18 1.772(3) . ?
B12 B13 1.777(3) . ?
B12 B17 1.779(3) . ?
B13 C15 1.715(2) . ?
B13 B14 1.754(3) . ?
B13 B19 1.769(3) . ?
B13 B18 1.775(3) . ?
B13 H11 1.1200 . ?
B14 C16 1.716(3) . ?
B14 C15 1.725(2) . ?
B14 B19 1.759(3) . ?
B14 B15 1.763(3) . ?
B14 H12 1.1200 . ?
B15 C16 1.704(3) . ?
B15 B16 1.777(3) . ?
B15 B20 1.779(3) . ?
B15 B19 1.779(3) . ?
B15 H13 1.1200 . ?
B16 C16 1.707(3) . ?
B16 B20 1.774(3) . ?
B16 B17 1.780(3) . ?
B16 H14 1.1200 . ?
B17 B20 1.780(3) . ?
B17 B18 1.783(3) . ?
B17 H15 1.1200 . ?
B18 B19 1.780(3) . ?
B18 B20 1.782(3) . ?
B18 H16 1.1200 . ?
B19 B20 1.784(3) . ?
B19 H17 1.1200 . ?
B20 H18 1.1200 . ?
C1 C3 1.503(2) . ?
C1 C2 1.669(2) . ?
C2 H19 1.1200 . ?
C3 C4 1.392(2) . ?
C3 C8 1.413(2) . ?
C4 C5 1.380(2) . ?
C4 H20 0.9500 . ?
C5 C6 1.385(3) . ?
C5 H21 0.9500 . ?
C6 C7 1.382(2) . ?
C6 H22 0.9500 . ?
C7 C8 1.400(2) . ?
C7 H23 0.9500 . ?
C8 C9 1.496(2) . ?
C9 C10 1.403(2) . ?
C9 C14 1.410(2) . ?
C10 C11 1.380(2) . ?
C10 H24 0.9500 . ?
C11 C12 1.381(3) . ?
C11 H25 0.9500 . ?
C12 C13 1.380(2) . ?
C12 H26 0.9500 . ?
C13 C14 1.399(2) . ?
C13 H27 0.9500 . ?
C15 C17 1.499(2) . ?
C15 C16 1.664(2) . ?
C16 H28 1.1200 . ?
C17 C18 1.396(2) . ?
C17 C22 1.412(2) . ?
C18 C19 1.379(2) . ?
C18 H29 0.9500 . ?
C19 C20 1.377(3) . ?
C19 H30 0.9500 . ?
C20 C21 1.383(3) . ?
C20 H31 0.9500 . ?
C21 C22 1.403(2) . ?
C21 H32 0.9500 . ?
C22 C23 1.492(2) . ?
C23 C24 1.401(2) . ?
C23 C28 1.412(2) . ?
C24 C25 1.382(3) . ?
C24 H33 0.9500 . ?
C25 C26 1.385(3) . ?
C25 H34 0.9500 . ?
C26 C27 1.376(2) . ?
C26 H35 0.9500 . ?
C27 C28 1.402(2) . ?
C27 H36 0.9500 . ?

loop_
_geom_torsion_atom_site_label_1
_geom_torsion_atom_site_label_2
_geom_torsion_atom_site_label_3
_geom_torsion_atom_site_label_4
_geom_torsion
_geom_torsion_site_symmetry_1
_geom_torsion_site_symmetry_2
_geom_torsion_site_symmetry_3
_geom_torsion_site_symmetry_4
_geom_torsion_publ_flag
C2 B1 B2 C14 -140.18(14) . . . . ?
C1 B1 B2 C14 -104.69(15) . . . . ?
B7 B1 B2 C14 120.00(16) . . . . ?
B6 B1 B2 C14 158.52(14) . . . . ?
C2 B1 B2 C1 -35.49(11) . . . . ?
B7 B1 B2 C1 -135.31(14) . . . . ?
B6 B1 B2 C1 -96.79(14) . . . . ?
C2 B1 B2 B3 -0.46(17) . . . . ?
C1 B1 B2 B3 35.03(12) . . . . ?
B7 B1 B2 B3 -100.28(14) . . . . ?
B6 B1 B2 B3 -61.76(17) . . . . ?
C2 B1 B2 B10 63.07(15) . . . . ?
C1 B1 B2 B10 98.56(14) . . . . ?
B7 B1 B2 B10 -36.75(13) . . . . ?
B6 B1 B2 B10 1.77(18) . . . . ?
C2 B1 B2 B7 99.82(14) . . . . ?
C1 B1 B2 B7 135.31(14) . . . . ?
B6 B1 B2 B7 38.51(13) . . . . ?
C14 B2 B3 C1 102.87(16) . . . . ?
B1 B2 B3 C1 -35.21(12) . . . . ?
B10 B2 B3 C1 -135.37(14) . . . . ?
B7 B2 B3 C1 -98.27(14) . . . . ?
C14 B2 B3 B4 137.21(15) . . . . ?
C1 B2 B3 B4 34.34(12) . . . . ?
B1 B2 B3 B4 -0.87(17) . . . . ?
B10 B2 B3 B4 -101.03(15) . . . . ?
B7 B2 B3 B4 -63.93(16) . . . . ?
C14 B2 B3 B9 -159.86(14) . . . . ?
C1 B2 B3 B9 97.27(14) . . . . ?
B1 B2 B3 B9 62.06(16) . . . . ?
B10 B2 B3 B9 -38.10(13) . . . . ?
B7 B2 B3 B9 -1.00(17) . . . . ?
C14 B2 B3 B10 -121.76(17) . . . . ?
C1 B2 B3 B10 135.37(14) . . . . ?
B1 B2 B3 B10 100.16(14) . . . . ?
B7 B2 B3 B10 37.10(13) . . . . ?
C1 B3 B4 C2 35.34(12) . . . . ?
B9 B3 B4 C2 -99.81(15) . . . . ?
B10 B3 B4 C2 -61.39(16) . . . . ?
B2 B3 B4 C2 1.85(17) . . . . ?
B9 B3 B4 C1 -135.15(14) . . . . ?
B10 B3 B4 C1 -96.73(13) . . . . ?
B2 B3 B4 C1 -33.50(12) . . . . ?
C1 B3 B4 B5 97.49(15) . . . . ?
B9 B3 B4 B5 -37.66(13) . . . . ?
B10 B3 B4 B5 0.76(18) . . . . ?
B2 B3 B4 B5 63.99(17) . . . . ?
C1 B3 B4 B9 135.15(14) . . . . ?
B10 B3 B4 B9 38.42(13) . . . . ?
B2 B3 B4 B9 101.65(15) . . . . ?
C1 B4 B5 C2 -35.35(12) . . . . ?
B9 B4 B5 C2 -135.20(14) . . . . ?
B3 B4 B5 C2 -97.77(14) . . . . ?
C2 B4 B5 B6 34.36(13) . . . . ?
C1 B4 B5 B6 -0.99(18) . . . . ?
B9 B4 B5 B6 -100.84(15) . . . . ?
B3 B4 B5 B6 -63.41(17) . . . . ?
C2 B4 B5 B8 97.46(15) . . . . ?
C1 B4 B5 B8 62.10(16) . . . . ?
B9 B4 B5 B8 -37.74(13) . . . . ?
B3 B4 B5 B8 -0.31(18) . . . . ?
C2 B4 B5 B9 135.20(14) . . . . ?
C1 B4 B5 B9 99.84(14) . . . . ?
B3 B4 B5 B9 37.42(13) . . . . ?
C1 B1 B6 C2 35.92(12) . . . . ?
B7 B1 B6 C2 134.35(14) . . . . ?
B2 B1 B6 C2 95.81(14) . . . . ?
C2 B1 B6 B8 -97.06(16) . . . . ?
C1 B1 B6 B8 -61.15(17) . . . . ?
B7 B1 B6 B8 37.29(14) . . . . ?
B2 B1 B6 B8 -1.25(19) . . . . ?
C2 B1 B6 B7 -134.35(14) . . . . ?
C1 B1 B6 B7 -98.43(14) . . . . ?
B2 B1 B6 B7 -38.54(13) . . . . ?
C2 B1 B6 B5 -33.55(13) . . . . ?
C1 B1 B6 B5 2.37(17) . . . . ?
B7 B1 B6 B5 100.80(15) . . . . ?
B2 B1 B6 B5 62.26(17) . . . . ?
B4 B5 B6 C2 -34.66(13) . . . . ?
B8 B5 B6 C2 -134.47(15) . . . . ?
B9 B5 B6 C2 -97.71(15) . . . . ?
C2 B5 B6 B1 33.78(13) . . . . ?
B4 B5 B6 B1 -0.88(19) . . . . ?
B8 B5 B6 B1 -100.68(15) . . . . ?
B9 B5 B6 B1 -63.93(17) . . . . ?
C2 B5 B6 B8 134.47(15) . . . . ?
B4 B5 B6 B8 99.81(15) . . . . ?
B9 B5 B6 B8 36.76(13) . . . . ?
C2 B5 B6 B7 96.54(14) . . . . ?
B4 B5 B6 B7 61.88(17) . . . . ?
B8 B5 B6 B7 -37.92(13) . . . . ?
B9 B5 B6 B7 -1.17(18) . . . . ?
C2 B1 B7 B6 39.34(13) . . . . ?
C1 B1 B7 B6 99.53(14) . . . . ?
B2 B1 B7 B6 137.18(14) . . . . ?
C2 B1 B7 B2 -97.85(13) . . . . ?
C1 B1 B7 B2 -37.66(11) . . . . ?
B6 B1 B7 B2 -137.18(14) . . . . ?
C2 B1 B7 B8 2.21(17) . . . . ?
C1 B1 B7 B8 62.40(16) . . . . ?
B6 B1 B7 B8 -37.13(14) . . . . ?
B2 B1 B7 B8 100.06(15) . . . . ?
C2 B1 B7 B10 -61.24(16) . . . . ?
C1 B1 B7 B10 -1.05(17) . . . . ?
B6 B1 B7 B10 -100.58(15) . . . . ?
B2 B1 B7 B10 36.60(13) . . . . ?
C2 B6 B7 B1 -39.37(12) . . . . ?
B8 B6 B7 B1 -138.38(15) . . . . ?
B5 B6 B7 B1 -100.51(15) . . . . ?
C2 B6 B7 B2 -1.15(18) . . . . ?
B1 B6 B7 B2 38.22(13) . . . . ?
B8 B6 B7 B2 -100.16(15) . . . . ?
B5 B6 B7 B2 -62.29(17) . . . . ?
C2 B6 B7 B8 99.01(15) . . . . ?
B1 B6 B7 B8 138.38(15) . . . . ?
B5 B6 B7 B8 37.87(13) . . . . ?
C2 B6 B7 B10 61.94(16) . . . . ?
B1 B6 B7 B10 101.31(14) . . . . ?
B8 B6 B7 B10 -37.06(13) . . . . ?
B5 B6 B7 B10 0.80(18) . . . . ?
C14 B2 B7 B1 -101.13(18) . . . . ?
C1 B2 B7 B1 39.40(12) . . . . ?
B3 B2 B7 B1 102.16(14) . . . . ?
B10 B2 B7 B1 139.08(14) . . . . ?
C14 B2 B7 B6 -139.35(16) . . . . ?
C1 B2 B7 B6 1.18(17) . . . . ?
B1 B2 B7 B6 -38.22(13) . . . . ?
B3 B2 B7 B6 63.94(16) . . . . ?
B10 B2 B7 B6 100.85(15) . . . . ?
C14 B2 B7 B8 157.64(16) . . . . ?
C1 B2 B7 B8 -61.83(16) . . . . ?
B1 B2 B7 B8 -101.23(15) . . . . ?
B3 B2 B7 B8 0.93(17) . . . . ?
B10 B2 B7 B8 37.85(13) . . . . ?
C14 B2 B7 B10 119.79(18) . . . . ?
C1 B2 B7 B10 -99.68(14) . . . . ?
B1 B2 B7 B10 -139.08(14) . . . . ?
B3 B2 B7 B10 -36.92(12) . . . . ?
C2 B6 B8 B9 2.14(18) . . . . ?
B1 B6 B8 B9 63.92(18) . . . . ?
B7 B6 B8 B9 100.82(15) . . . . ?
B5 B6 B8 B9 -36.89(13) . . . . ?
C2 B6 B8 B5 39.03(13) . . . . ?
B1 B6 B8 B5 100.80(15) . . . . ?
B7 B6 B8 B5 137.70(14) . . . . ?
C2 B6 B8 B10 -61.52(18) . . . . ?
B1 B6 B8 B10 0.3(2) . . . . ?
B7 B6 B8 B10 37.16(14) . . . . ?
B5 B6 B8 B10 -100.54(16) . . . . ?
C2 B6 B8 B7 -98.68(14) . . . . ?
B1 B6 B8 B7 -36.90(14) . . . . ?
B5 B6 B8 B7 -137.70(14) . . . . ?
C2 B5 B8 B6 -39.18(13) . . . . ?
B4 B5 B8 B6 -101.36(15) . . . . ?
B9 B5 B8 B6 -138.94(14) . . . . ?
C2 B5 B8 B9 99.76(15) . . . . ?
B4 B5 B8 B9 37.58(13) . . . . ?
B6 B5 B8 B9 138.94(14) . . . . ?
C2 B5 B8 B10 61.93(17) . . . . ?
B4 B5 B8 B10 -0.25(19) . . . . ?
B6 B5 B8 B10 101.11(15) . . . . ?
B9 B5 B8 B10 -37.83(13) . . . . ?
C2 B5 B8 B7 -1.46(19) . . . . ?
B4 B5 B8 B7 -63.64(18) . . . . ?
B6 B5 B8 B7 37.72(13) . . . . ?
B9 B5 B8 B7 -101.22(15) . . . . ?
B1 B7 B8 B6 37.29(13) . . . . ?
B2 B7 B8 B6 100.75(15) . . . . ?
B10 B7 B8 B6 138.51(15) . . . . ?
B1 B7 B8 B9 -63.97(17) . . . . ?
B6 B7 B8 B9 -101.26(15) . . . . ?
B2 B7 B8 B9 -0.51(18) . . . . ?
B10 B7 B8 B9 37.25(13) . . . . ?
B1 B7 B8 B5 -0.48(19) . . . . ?
B6 B7 B8 B5 -37.77(13) . . . . ?
B2 B7 B8 B5 62.98(17) . . . . ?
B10 B7 B8 B5 100.74(16) . . . . ?
B1 B7 B8 B10 -101.22(15) . . . . ?
B6 B7 B8 B10 -138.51(15) . . . . ?
B2 B7 B8 B10 -37.76(13) . . . . ?
C2 B4 B9 B3 99.86(14) . . . . ?
C1 B4 B9 B3 39.10(12) . . . . ?
B5 B4 B9 B3 138.82(15) . . . . ?
C2 B4 B9 B8 -1.20(17) . . . . ?
C1 B4 B9 B8 -61.97(16) . . . . ?
B5 B4 B9 B8 37.75(14) . . . . ?
B3 B4 B9 B8 -101.07(15) . . . . ?
C2 B4 B9 B5 -38.96(13) . . . . ?
C1 B4 B9 B5 -99.72(14) . . . . ?
B3 B4 B9 B5 -138.82(15) . . . . ?
C2 B4 B9 B10 61.92(17) . . . . ?
C1 B4 B9 B10 1.16(18) . . . . ?
B5 B4 B9 B10 100.87(15) . . . . ?
B3 B4 B9 B10 -37.95(13) . . . . ?
C1 B3 B9 B4 -39.06(12) . . . . ?
B10 B3 B9 B4 -137.12(14) . . . . ?
B2 B3 B9 B4 -99.20(14) . . . . ?
C1 B3 B9 B8 60.81(16) . . . . ?
B4 B3 B9 B8 99.88(15) . . . . ?
B10 B3 B9 B8 -37.25(13) . . . . ?
B2 B3 B9 B8 0.68(17) . . . . ?
C1 B3 B9 B5 -2.55(18) . . . . ?
B4 B3 B9 B5 36.51(13) . . . . ?
B10 B3 B9 B5 -100.61(16) . . . . ?
B2 B3 B9 B5 -62.68(17) . . . . ?
C1 B3 B9 B10 98.06(14) . . . . ?
B4 B3 B9 B10 137.12(14) . . . . ?
B2 B3 B9 B10 37.92(12) . . . . ?
B6 B8 B9 B4 -0.59(19) . . . . ?
B5 B8 B9 B4 -37.49(13) . . . . ?
B10 B8 B9 B4 100.17(14) . . . . ?
B7 B8 B9 B4 62.95(17) . . . . ?
B6 B8 B9 B3 -63.64(17) . . . . ?
B5 B8 B9 B3 -100.53(15) . . . . ?
B10 B8 B9 B3 37.13(13) . . . . ?
B7 B8 B9 B3 -0.10(18) . . . . ?
B6 B8 B9 B5 36.89(14) . . . . ?
B10 B8 B9 B5 137.66(14) . . . . ?
B7 B8 B9 B5 100.43(15) . . . . ?
B6 B8 B9 B10 -100.77(15) . . . . ?
B5 B8 B9 B10 -137.66(14) . . . . ?
B7 B8 B9 B10 -37.23(13) . . . . ?
C2 B5 B9 B4 39.12(13) . . . . ?
B6 B5 B9 B4 100.83(15) . . . . ?
B8 B5 B9 B4 137.52(15) . . . . ?
C2 B5 B9 B3 2.43(19) . . . . ?
B4 B5 B9 B3 -36.69(13) . . . . ?
B6 B5 B9 B3 64.14(17) . . . . ?
B8 B5 B9 B3 100.83(15) . . . . ?
C2 B5 B9 B8 -98.40(16) . . . . ?
B4 B5 B9 B8 -137.52(15) . . . . ?
B6 B5 B9 B8 -36.69(13) . . . . ?
C2 B5 B9 B10 -60.63(18) . . . . ?
B4 B5 B9 B10 -99.75(15) . . . . ?
B6 B5 B9 B10 1.08(18) . . . . ?
B8 B5 B9 B10 37.78(13) . . . . ?
C1 B3 B10 B2 37.65(11) . . . . ?
B4 B3 B10 B2 99.61(14) . . . . ?
B9 B3 B10 B2 137.67(14) . . . . ?
C1 B3 B10 B8 -62.86(16) . . . . ?
B4 B3 B10 B8 -0.90(17) . . . . ?
B9 B3 B10 B8 37.16(13) . . . . ?
B2 B3 B10 B8 -100.51(14) . . . . ?
C1 B3 B10 B9 -100.02(13) . . . . ?
B4 B3 B10 B9 -38.07(13) . . . . ?
B2 B3 B10 B9 -137.67(14) . . . . ?
C1 B3 B10 B7 0.63(17) . . . . ?
B4 B3 B10 B7 62.59(17) . . . . ?
B9 B3 B10 B7 100.65(15) . . . . ?
B2 B3 B10 B7 -37.02(13) . . . . ?
C14 B2 B10 B3 105.22(19) . . . . ?
C1 B2 B10 B3 -39.15(12) . . . . ?
B1 B2 B10 B3 -102.36(14) . . . . ?
B7 B2 B10 B3 -138.72(14) . . . . ?
C14 B2 B10 B8 -154.02(17) . . . . ?
C1 B2 B10 B8 61.61(16) . . . . ?
B1 B2 B10 B8 -1.60(18) . . . . ?
B3 B2 B10 B8 100.77(15) . . . . ?
B7 B2 B10 B8 -37.95(14) . . . . ?
C14 B2 B10 B9 142.82(17) . . . . ?
C1 B2 B10 B9 -1.55(17) . . . . ?
B1 B2 B10 B9 -64.76(17) . . . . ?
B3 B2 B10 B9 37.60(13) . . . . ?
B7 B2 B10 B9 -101.12(15) . . . . ?
C14 B2 B10 B7 -116.1(2) . . . . ?
C1 B2 B10 B7 99.57(14) . . . . ?
B1 B2 B10 B7 36.36(13) . . . . ?
B3 B2 B10 B7 138.72(14) . . . . ?
B6 B8 B10 B3 64.22(18) . . . . ?
B9 B8 B10 B3 -37.10(13) . . . . ?
B5 B8 B10 B3 0.71(18) . . . . ?
B7 B8 B10 B3 101.35(14) . . . . ?
B6 B8 B10 B2 0.83(19) . . . . ?
B9 B8 B10 B2 -100.50(14) . . . . ?
B5 B8 B10 B2 -62.68(17) . . . . ?
B7 B8 B10 B2 37.95(13) . . . . ?
B6 B8 B10 B9 101.32(16) . . . . ?
B5 B8 B10 B9 37.81(13) . . . . ?
B7 B8 B10 B9 138.45(14) . . . . ?
B6 B8 B10 B7 -37.13(14) . . . . ?
B9 B8 B10 B7 -138.45(14) . . . . ?
B5 B8 B10 B7 -100.64(15) . . . . ?
B4 B9 B10 B3 37.97(13) . . . . ?
B8 B9 B10 B3 138.32(14) . . . . ?
B5 B9 B10 B3 100.55(15) . . . . ?
B4 B9 B10 B2 0.22(18) . . . . ?
B3 B9 B10 B2 -37.75(12) . . . . ?
B8 B9 B10 B2 100.57(15) . . . . ?
B5 B9 B10 B2 62.80(17) . . . . ?
B4 B9 B10 B8 -100.35(15) . . . . ?
B3 B9 B10 B8 -138.32(14) . . . . ?
B5 B9 B10 B8 -37.77(13) . . . . ?
B4 B9 B10 B7 -63.16(17) . . . . ?
B3 B9 B10 B7 -101.14(14) . . . . ?
B8 B9 B10 B7 37.19(13) . . . . ?
B5 B9 B10 B7 -0.58(18) . . . . ?
B1 B7 B10 B3 0.27(18) . . . . ?
B6 B7 B10 B3 -63.38(17) . . . . ?
B2 B7 B10 B3 37.04(13) . . . . ?
B8 B7 B10 B3 -100.37(15) . . . . ?
B1 B7 B10 B2 -36.77(13) . . . . ?
B6 B7 B10 B2 -100.42(14) . . . . ?
B8 B7 B10 B2 -137.42(14) . . . . ?
B1 B7 B10 B8 100.65(15) . . . . ?
B6 B7 B10 B8 36.99(13) . . . . ?
B2 B7 B10 B8 137.42(14) . . . . ?
B1 B7 B10 B9 63.52(17) . . . . ?
B6 B7 B10 B9 -0.13(18) . . . . ?
B2 B7 B10 B9 100.29(14) . . . . ?
B8 B7 B10 B9 -37.13(13) . . . . ?
C16 B11 B12 C28 -140.41(14) . . . . ?
C15 B11 B12 C28 -104.75(16) . . . . ?
B17 B11 B12 C28 119.95(16) . . . . ?
B16 B11 B12 C28 158.52(14) . . . . ?
C16 B11 B12 C15 -35.66(11) . . . . ?
B17 B11 B12 C15 -135.30(13) . . . . ?
B16 B11 B12 C15 -96.73(14) . . . . ?
C16 B11 B12 B18 62.85(15) . . . . ?
C15 B11 B12 B18 98.51(14) . . . . ?
B17 B11 B12 B18 -36.80(13) . . . . ?
B16 B11 B12 B18 1.78(17) . . . . ?
C16 B11 B12 B13 -0.86(17) . . . . ?
C15 B11 B12 B13 34.80(12) . . . . ?
B17 B11 B12 B13 -100.50(14) . . . . ?
B16 B11 B12 B13 -61.93(16) . . . . ?
C16 B11 B12 B17 99.64(14) . . . . ?
C15 B11 B12 B17 135.30(13) . . . . ?
B16 B11 B12 B17 38.57(13) . . . . ?
C28 B12 B13 C15 103.12(16) . . . . ?
B18 B12 B13 C15 -135.23(14) . . . . ?
B11 B12 B13 C15 -35.01(12) . . . . ?
B17 B12 B13 C15 -97.90(13) . . . . ?
C28 B12 B13 B14 137.44(15) . . . . ?
C15 B12 B13 B14 34.31(12) . . . . ?
B18 B12 B13 B14 -100.92(15) . . . . ?
B11 B12 B13 B14 -0.70(18) . . . . ?
B17 B12 B13 B14 -63.59(16) . . . . ?
C28 B12 B13 B19 -159.41(14) . . . . ?
C15 B12 B13 B19 97.47(14) . . . . ?
B18 B12 B13 B19 -37.77(13) . . . . ?
B11 B12 B13 B19 62.45(16) . . . . ?
B17 B12 B13 B19 -0.43(17) . . . . ?
C28 B12 B13 B18 -121.64(17) . . . . ?
C15 B12 B13 B18 135.23(14) . . . . ?
B11 B12 B13 B18 100.22(14) . . . . ?
B17 B12 B13 B18 37.33(13) . . . . ?
C15 B13 B14 C16 35.36(12) . . . . ?
B19 B13 B14 C16 -99.24(14) . . . . ?
B18 B13 B14 C16 -61.05(16) . . . . ?
B12 B13 B14 C16 1.98(17) . . . . ?
B19 B13 B14 C15 -134.59(14) . . . . ?
B18 B13 B14 C15 -96.41(13) . . . . ?
B12 B13 B14 C15 -33.38(12) . . . . ?
C15 B13 B14 B19 134.59(14) . . . . ?
B18 B13 B14 B19 38.18(13) . . . . ?
B12 B13 B14 B19 101.22(15) . . . . ?
C15 B13 B14 B15 97.08(14) . . . . ?
B19 B13 B14 B15 -37.52(13) . . . . ?
B18 B13 B14 B15 0.67(18) . . . . ?
B12 B13 B14 B15 63.70(17) . . . . ?
C15 B14 B15 C16 -35.22(12) . . . . ?
B13 B14 B15 C16 -97.34(14) . . . . ?
B19 B14 B15 C16 -134.76(14) . . . . ?
C16 B14 B15 B16 33.70(13) . . . . ?
C15 B14 B15 B16 -1.51(17) . . . . ?
B13 B14 B15 B16 -63.64(17) . . . . ?
B19 B14 B15 B16 -101.06(15) . . . . ?
C16 B14 B15 B20 96.95(15) . . . . ?
C15 B14 B15 B20 61.74(16) . . . . ?
B13 B14 B15 B20 -0.39(18) . . . . ?
B19 B14 B15 B20 -37.81(13) . . . . ?
C16 B14 B15 B19 134.76(14) . . . . ?
C15 B14 B15 B19 99.55(14) . . . . ?
B13 B14 B15 B19 37.42(13) . . . . ?
C15 B11 B16 C16 35.44(12) . . . . ?
B17 B11 B16 C16 133.89(14) . . . . ?
B12 B11 B16 C16 95.35(14) . . . . ?
C16 B11 B16 B20 -96.88(15) . . . . ?
C15 B11 B16 B20 -61.44(16) . . . . ?
B17 B11 B16 B20 37.02(13) . . . . ?
B12 B11 B16 B20 -1.52(18) . . . . ?
C16 B11 B16 B15 -33.41(13) . . . . ?
C15 B11 B16 B15 2.02(17) . . . . ?
B17 B11 B16 B15 100.48(15) . . . . ?
B12 B11 B16 B15 61.94(17) . . . . ?
C16 B11 B16 B17 -133.89(14) . . . . ?
C15 B11 B16 B17 -98.46(14) . . . . ?
B12 B11 B16 B17 -38.54(13) . . . . ?
B14 B15 B16 C16 -33.95(13) . . . . ?
B20 B15 B16 C16 -134.05(14) . . . . ?
B19 B15 B16 C16 -97.05(15) . . . . ?
C16 B15 B16 B11 33.63(12) . . . . ?
B14 B15 B16 B11 -0.33(18) . . . . ?
B20 B15 B16 B11 -100.42(15) . . . . ?
B19 B15 B16 B11 -63.42(17) . . . . ?
C16 B15 B16 B20 134.05(14) . . . . ?
B14 B15 B16 B20 100.09(15) . . . . ?
B19 B15 B16 B20 37.00(13) . . . . ?
C16 B15 B16 B17 96.16(14) . . . . ?
B14 B15 B16 B17 62.21(17) . . . . ?
B20 B15 B16 B17 -37.88(13) . . . . ?
B19 B15 B16 B17 -0.88(18) . . . . ?
C16 B11 B17 B12 -97.67(13) . . . . ?
C15 B11 B17 B12 -37.66(11) . . . . ?
B16 B11 B17 B12 -137.22(14) . . . . ?
C16 B11 B17 B20 2.52(17) . . . . ?
C15 B11 B17 B20 62.53(16) . . . . ?
B16 B11 B17 B20 -37.03(13) . . . . ?
B12 B11 B17 B20 100.19(15) . . . . ?
C16 B11 B17 B16 39.55(12) . . . . ?
C15 B11 B17 B16 99.56(14) . . . . ?
B12 B11 B17 B16 137.22(14) . . . . ?
C16 B11 B17 B18 -61.05(16) . . . . ?
C15 B11 B17 B18 -1.04(17) . . . . ?
B16 B11 B17 B18 -100.61(15) . . . . ?
B12 B11 B17 B18 36.62(12) . . . . ?
C28 B12 B17 B11 -101.44(18) . . . . ?
C15 B12 B17 B11 39.29(12) . . . . ?
B18 B12 B17 B11 139.02(14) . . . . ?
B13 B12 B17 B11 101.79(14) . . . . ?
C28 B12 B17 B20 157.20(15) . . . . ?
C15 B12 B17 B20 -62.06(16) . . . . ?
B18 B12 B17 B20 37.66(13) . . . . ?
B11 B12 B17 B20 -101.35(14) . . . . ?
B13 B12 B17 B20 0.44(17) . . . . ?
C28 B12 B17 B16 -139.70(16) . . . . ?
C15 B12 B17 B16 1.04(17) . . . . ?
B18 B12 B17 B16 100.76(15) . . . . ?
B11 B12 B17 B16 -38.25(13) . . . . ?
B13 B12 B17 B16 63.54(16) . . . . ?
C28 B12 B17 B18 119.54(18) . . . . ?
C15 B12 B17 B18 -99.72(14) . . . . ?
B11 B12 B17 B18 -139.02(14) . . . . ?
B13 B12 B17 B18 -37.22(12) . . . . ?
C16 B16 B17 B11 -39.62(12) . . . . ?
B20 B16 B17 B11 -138.55(14) . . . . ?
B15 B16 B17 B11 -100.66(14) . . . . ?
C16 B16 B17 B12 -1.33(17) . . . . ?
B11 B16 B17 B12 38.29(12) . . . . ?
B20 B16 B17 B12 -100.25(15) . . . . ?
B15 B16 B17 B12 -62.37(17) . . . . ?
C16 B16 B17 B20 98.93(15) . . . . ?
B11 B16 B17 B20 138.55(14) . . . . ?
B15 B16 B17 B20 37.89(13) . . . . ?
C16 B16 B17 B18 61.71(16) . . . . ?
B11 B16 B17 B18 101.33(14) . . . . ?
B20 B16 B17 B18 -37.22(13) . . . . ?
B15 B16 B17 B18 0.67(17) . . . . ?
C28 B12 B18 B13 105.21(19) . . . . ?
C15 B12 B18 B13 -39.15(12) . . . . ?
B11 B12 B18 B13 -102.19(14) . . . . ?
B17 B12 B18 B13 -138.51(14) . . . . ?
C28 B12 B18 B19 142.62(17) . . . . ?
C15 B12 B18 B19 -1.74(17) . . . . ?
B11 B12 B18 B19 -64.78(16) . . . . ?
B13 B12 B18 B19 37.41(13) . . . . ?
B17 B12 B18 B19 -101.10(15) . . . . ?
C28 B12 B18 B20 -153.93(17) . . . . ?
C15 B12 B18 B20 61.71(16) . . . . ?
B11 B12 B18 B20 -1.34(17) . . . . ?
B13 B12 B18 B20 100.86(15) . . . . ?
B17 B12 B18 B20 -37.66(13) . . . . ?
C28 B12 B18 B17 -116.27(19) . . . . ?
C15 B12 B18 B17 99.37(13) . . . . ?
B11 B12 B18 B17 36.32(12) . . . . ?
B13 B12 B18 B17 138.51(14) . . . . ?
C15 B13 B18 B12 37.71(11) . . . . ?
B14 B13 B18 B12 99.87(14) . . . . ?
B19 B13 B18 B12 137.88(14) . . . . ?
C15 B13 B18 B19 -100.17(14) . . . . ?
B14 B13 B18 B19 -38.01(13) . . . . ?
B12 B13 B18 B19 -137.88(14) . . . . ?
C15 B13 B18 B20 -62.85(16) . . . . ?
B14 B13 B18 B20 -0.69(18) . . . . ?
B19 B13 B18 B20 37.32(13) . . . . ?
B12 B13 B18 B20 -100.56(14) . . . . ?
C15 B13 B18 B17 0.51(17) . . . . ?
B14 B13 B18 B17 62.67(17) . . . . ?
B19 B13 B18 B17 100.68(15) . . . . ?
B12 B13 B18 B17 -37.20(12) . . . . ?
B11 B17 B18 B12 -36.89(12) . . . . ?
B20 B17 B18 B12 -137.72(14) . . . . ?
B16 B17 B18 B12 -100.60(14) . . . . ?
B11 B17 B18 B13 0.34(18) . . . . ?
B12 B17 B18 B13 37.23(12) . . . . ?
B20 B17 B18 B13 -100.49(15) . . . . ?
B16 B17 B18 B13 -63.37(16) . . . . ?
B11 B17 B18 B19 63.51(17) . . . . ?
B12 B17 B18 B19 100.39(14) . . . . ?
B20 B17 B18 B19 -37.33(13) . . . . ?
B16 B17 B18 B19 -0.21(18) . . . . ?
B11 B17 B18 B20 100.84(15) . . . . ?
B12 B17 B18 B20 137.72(14) . . . . ?
B16 B17 B18 B20 37.12(13) . . . . ?
C16 B14 B19 B13 99.72(14) . . . . ?
C15 B14 B19 B13 39.40(12) . . . . ?
B15 B14 B19 B13 138.74(14) . . . . ?
C16 B14 B19 B15 -39.02(12) . . . . ?
C15 B14 B19 B15 -99.34(14) . . . . ?
B13 B14 B19 B15 -138.74(14) . . . . ?
C16 B14 B19 B18 61.78(16) . . . . ?
C15 B14 B19 B18 1.46(17) . . . . ?
B13 B14 B19 B18 -37.94(13) . . . . ?
B15 B14 B19 B18 100.80(15) . . . . ?
C16 B14 B19 B20 -1.37(17) . . . . ?
C15 B14 B19 B20 -61.70(16) . . . . ?
B13 B14 B19 B20 -101.10(14) . . . . ?
B15 B14 B19 B20 37.64(13) . . . . ?
C15 B13 B19 B14 -39.64(12) . . . . ?
B18 B13 B19 B14 -137.32(14) . . . . ?
B12 B13 B19 B14 -99.76(14) . . . . ?
C15 B13 B19 B15 -2.90(17) . . . . ?
B14 B13 B19 B15 36.75(13) . . . . ?
B18 B13 B19 B15 -100.57(15) . . . . ?
B12 B13 B19 B15 -63.02(17) . . . . ?
C15 B13 B19 B18 97.68(14) . . . . ?
B14 B13 B19 B18 137.32(14) . . . . ?
B12 B13 B19 B18 37.56(12) . . . . ?
C15 B13 B19 B20 60.38(16) . . . . ?
B14 B13 B19 B20 100.02(15) . . . . ?
B18 B13 B19 B20 -37.30(13) . . . . ?
B12 B13 B19 B20 0.26(17) . . . . ?
C16 B15 B19 B14 39.27(13) . . . . ?
B16 B15 B19 B14 100.79(15) . . . . ?
B20 B15 B19 B14 137.65(14) . . . . ?
C16 B15 B19 B13 2.58(18) . . . . ?
B14 B15 B19 B13 -36.69(13) . . . . ?
B16 B15 B19 B13 64.11(17) . . . . ?
B20 B15 B19 B13 100.96(15) . . . . ?
C16 B15 B19 B18 -60.77(17) . . . . ?
B14 B15 B19 B18 -100.04(15) . . . . ?
B16 B15 B19 B18 0.75(18) . . . . ?
B20 B15 B19 B18 37.61(13) . . . . ?
C16 B15 B19 B20 -98.38(15) . . . . ?
B14 B15 B19 B20 -137.65(14) . . . . ?
B16 B15 B19 B20 -36.86(13) . . . . ?
B12 B18 B19 B14 0.14(18) . . . . ?
B13 B18 B19 B14 37.76(13) . . . . ?
B20 B18 B19 B14 -100.53(15) . . . . ?
B17 B18 B19 B14 -63.30(17) . . . . ?
B12 B18 B19 B13 -37.61(13) . . . . ?
B20 B18 B19 B13 -138.29(14) . . . . ?
B17 B18 B19 B13 -101.06(14) . . . . ?
B12 B18 B19 B15 63.11(17) . . . . ?
B13 B18 B19 B15 100.72(15) . . . . ?
B20 B18 B19 B15 -37.56(13) . . . . ?
B17 B18 B19 B15 -0.34(18) . . . . ?
B12 B18 B19 B20 100.67(15) . . . . ?
B13 B18 B19 B20 138.29(14) . . . . ?
B17 B18 B19 B20 37.23(13) . . . . ?
C16 B16 B20 B15 39.32(13) . . . . ?
B11 B16 B20 B15 100.97(15) . . . . ?
B17 B16 B20 B15 137.60(14) . . . . ?
C16 B16 B20 B17 -98.28(14) . . . . ?
B11 B16 B20 B17 -36.63(13) . . . . ?
B15 B16 B20 B17 -137.60(14) . . . . ?
C16 B16 B20 B18 -60.96(17) . . . . ?
B11 B16 B20 B18 0.69(18) . . . . ?
B15 B16 B20 B18 -100.28(15) . . . . ?
B17 B16 B20 B18 37.32(13) . . . . ?
C16 B16 B20 B19 2.47(18) . . . . ?
B11 B16 B20 B19 64.12(17) . . . . ?
B15 B16 B20 B19 -36.85(13) . . . . ?
B17 B16 B20 B19 100.75(15) . . . . ?
C16 B15 B20 B16 -39.40(13) . . . . ?
B14 B15 B20 B16 -101.33(15) . . . . ?
B19 B15 B20 B16 -138.85(14) . . . . ?
C16 B15 B20 B17 -1.52(18) . . . . ?
B14 B15 B20 B17 -63.45(18) . . . . ?
B16 B15 B20 B17 37.88(13) . . . . ?
B19 B15 B20 B17 -100.97(15) . . . . ?
C16 B15 B20 B18 61.89(17) . . . . ?
B14 B15 B20 B18 -0.04(18) . . . . ?
B16 B15 B20 B18 101.29(15) . . . . ?
B19 B15 B20 B18 -37.56(13) . . . . ?
C16 B15 B20 B19 99.45(14) . . . . ?
B14 B15 B20 B19 37.52(13) . . . . ?
B16 B15 B20 B19 138.85(14) . . . . ?
B11 B17 B20 B16 37.20(13) . . . . ?
B12 B17 B20 B16 100.87(14) . . . . ?
B18 B17 B20 B16 138.37(14) . . . . ?
B11 B17 B20 B15 -0.64(19) . . . . ?
B12 B17 B20 B15 63.03(17) . . . . ?
B16 B17 B20 B15 -37.84(13) . . . . ?
B18 B17 B20 B15 100.53(15) . . . . ?
B11 B17 B20 B18 -101.17(14) . . . . ?
B12 B17 B20 B18 -37.50(12) . . . . ?
B16 B17 B20 B18 -138.37(14) . . . . ?
B11 B17 B20 B19 -63.95(17) . . . . ?
B12 B17 B20 B19 -0.28(18) . . . . ?
B16 B17 B20 B19 -101.15(15) . . . . ?
B18 B17 B20 B19 37.22(13) . . . . ?
B12 B18 B20 B16 0.40(18) . . . . ?
B13 B18 B20 B16 63.89(17) . . . . ?
B19 B18 B20 B16 101.01(15) . . . . ?
B17 B18 B20 B16 -37.33(13) . . . . ?
B12 B18 B20 B15 -63.04(17) . . . . ?
B13 B18 B20 B15 0.45(18) . . . . ?
B19 B18 B20 B15 37.57(13) . . . . ?
B17 B18 B20 B15 -100.77(15) . . . . ?
B12 B18 B20 B17 37.73(13) . . . . ?
B13 B18 B20 B17 101.21(14) . . . . ?
B19 B18 B20 B17 138.33(14) . . . . ?
B12 B18 B20 B19 -100.61(14) . . . . ?
B13 B18 B20 B19 -37.12(13) . . . . ?
B17 B18 B20 B19 -138.33(14) . . . . ?
B14 B19 B20 B16 -0.69(18) . . . . ?
B13 B19 B20 B16 -63.60(17) . . . . ?
B15 B19 B20 B16 36.90(13) . . . . ?
B18 B19 B20 B16 -100.92(15) . . . . ?
B14 B19 B20 B15 -37.59(13) . . . . ?
B13 B19 B20 B15 -100.50(15) . . . . ?
B18 B19 B20 B15 -137.82(14) . . . . ?
B14 B19 B20 B17 62.93(17) . . . . ?
B13 B19 B20 B17 0.01(18) . . . . ?
B15 B19 B20 B17 100.52(15) . . . . ?
B18 B19 B20 B17 -37.30(13) . . . . ?
B14 B19 B20 B18 100.23(14) . . . . ?
B13 B19 B20 B18 37.32(13) . . . . ?
B15 B19 B20 B18 137.82(14) . . . . ?
C14 B2 C1 C3 1.5(2) . . . . ?
B1 B2 C1 C3 -105.93(15) . . . . ?
B3 B2 C1 C3 112.90(15) . . . . ?
B10 B2 C1 C3 152.11(14) . . . . ?
B7 B2 C1 C3 -144.94(14) . . . . ?
C14 B2 C1 C2 145.64(14) . . . . ?
B1 B2 C1 C2 38.26(12) . . . . ?
B3 B2 C1 C2 -102.91(14) . . . . ?
B10 B2 C1 C2 -63.70(16) . . . . ?
B7 B2 C1 C2 -0.75(17) . . . . ?
C14 B2 C1 B3 -111.45(15) . . . . ?
B1 B2 C1 B3 141.17(13) . . . . ?
B10 B2 C1 B3 39.20(12) . . . . ?
B7 B2 C1 B3 102.16(14) . . . . ?
C14 B2 C1 B4 -148.25(14) . . . . ?
B1 B2 C1 B4 104.37(14) . . . . ?
B3 B2 C1 B4 -36.80(13) . . . . ?
B10 B2 C1 B4 2.41(17) . . . . ?
B7 B2 C1 B4 65.36(16) . . . . ?
C14 B2 C1 B1 107.38(15) . . . . ?
B3 B2 C1 B1 -141.17(13) . . . . ?
B10 B2 C1 B1 -101.97(14) . . . . ?
B7 B2 C1 B1 -39.01(12) . . . . ?
B4 B3 C1 C3 111.13(16) . . . . ?
B9 B3 C1 C3 150.37(14) . . . . ?
B10 B3 C1 C3 -146.74(14) . . . . ?
B2 B3 C1 C3 -107.75(16) . . . . ?
B4 B3 C1 C2 -37.50(13) . . . . ?
B9 B3 C1 C2 1.74(17) . . . . ?
B10 B3 C1 C2 64.63(16) . . . . ?
B2 B3 C1 C2 103.62(14) . . . . ?
B4 B3 C1 B2 -141.12(14) . . . . ?
B9 B3 C1 B2 -101.88(14) . . . . ?
B10 B3 C1 B2 -38.99(12) . . . . ?
B9 B3 C1 B4 39.24(13) . . . . ?
B10 B3 C1 B4 102.13(14) . . . . ?
B2 B3 C1 B4 141.12(14) . . . . ?
B4 B3 C1 B1 -103.52(14) . . . . ?
B9 B3 C1 B1 -64.28(16) . . . . ?
B10 B3 C1 B1 -1.38(17) . . . . ?
B2 B3 C1 B1 37.60(13) . . . . ?
C2 B4 C1 C3 109.68(16) . . . . ?
B5 B4 C1 C3 145.38(14) . . . . ?
B9 B4 C1 C3 -150.84(14) . . . . ?
B3 B4 C1 C3 -111.15(16) . . . . ?
B5 B4 C1 C2 35.70(12) . . . . ?
B9 B4 C1 C2 99.48(15) . . . . ?
B3 B4 C1 C2 139.17(14) . . . . ?
C2 B4 C1 B2 -101.76(14) . . . . ?
B5 B4 C1 B2 -66.06(16) . . . . ?
B9 B4 C1 B2 -2.28(17) . . . . ?
B3 B4 C1 B2 37.42(13) . . . . ?
C2 B4 C1 B3 -139.17(14) . . . . ?
B5 B4 C1 B3 -103.47(14) . . . . ?
B9 B4 C1 B3 -39.70(13) . . . . ?
C2 B4 C1 B1 -33.08(13) . . . . ?
B5 B4 C1 B1 2.62(17) . . . . ?
B9 B4 C1 B1 66.40(16) . . . . ?
B3 B4 C1 B1 106.10(14) . . . . ?
C2 B1 C1 C3 -111.90(15) . . . . ?
B7 B1 C1 C3 148.99(13) . . . . ?
B6 B1 C1 C3 -148.17(14) . . . . ?
B2 B1 C1 C3 109.72(15) . . . . ?
B7 B1 C1 C2 -99.12(14) . . . . ?
B6 B1 C1 C2 -36.28(12) . . . . ?
B2 B1 C1 C2 -138.38(13) . . . . ?
C2 B1 C1 B2 138.38(13) . . . . ?
B7 B1 C1 B2 39.27(12) . . . . ?
B6 B1 C1 B2 102.11(14) . . . . ?
C2 B1 C1 B3 100.67(14) . . . . ?
B7 B1 C1 B3 1.55(17) . . . . ?
B6 B1 C1 B3 64.39(16) . . . . ?
B2 B1 C1 B3 -37.71(13) . . . . ?
C2 B1 C1 B4 33.14(12) . . . . ?
B7 B1 C1 B4 -65.98(16) . . . . ?
B6 B1 C1 B4 -3.14(17) . . . . ?
B2 B1 C1 B4 -105.25(14) . . . . ?
C3 C1 C2 B5 -149.20(15) . . . . ?
B2 C1 C2 B5 67.58(17) . . . . ?
B3 C1 C2 B5 -0.21(18) . . . . ?
B4 C1 C2 B5 -37.96(14) . . . . ?
B1 C1 C2 B5 106.71(15) . . . . ?
C3 C1 C2 B6 143.24(15) . . . . ?
B2 C1 C2 B6 0.02(18) . . . . ?
B3 C1 C2 B6 -67.78(17) . . . . ?
B4 C1 C2 B6 -105.52(15) . . . . ?
B1 C1 C2 B6 39.15(13) . . . . ?
C3 C1 C2 B4 -111.24(16) . . . . ?
B2 C1 C2 B4 105.54(14) . . . . ?
B3 C1 C2 B4 37.75(13) . . . . ?
B1 C1 C2 B4 144.67(13) . . . . ?
C3 C1 C2 B1 104.09(16) . . . . ?
B2 C1 C2 B1 -39.13(13) . . . . ?
B3 C1 C2 B1 -106.92(14) . . . . ?
B4 C1 C2 B1 -144.67(13) . . . . ?
B4 B5 C2 C1 37.74(13) . . . . ?
B6 B5 C2 C1 -103.44(15) . . . . ?
B8 B5 C2 C1 -63.77(17) . . . . ?
B9 B5 C2 C1 -1.40(19) . . . . ?
B4 B5 C2 B6 141.18(14) . . . . ?
B8 B5 C2 B6 39.66(14) . . . . ?
B9 B5 C2 B6 102.04(16) . . . . ?
B6 B5 C2 B4 -141.18(14) . . . . ?
B8 B5 C2 B4 -101.52(15) . . . . ?
B9 B5 C2 B4 -39.14(13) . . . . ?
B4 B5 C2 B1 104.56(15) . . . . ?
B6 B5 C2 B1 -36.62(14) . . . . ?
B8 B5 C2 B1 3.04(19) . . . . ?
B9 B5 C2 B1 65.42(18) . . . . ?
B1 B6 C2 C1 -38.80(13) . . . . ?
B8 B6 C2 C1 63.29(17) . . . . ?
B7 B6 C2 C1 0.72(18) . . . . ?
B5 B6 C2 C1 103.11(15) . . . . ?
B1 B6 C2 B5 -141.91(14) . . . . ?
B8 B6 C2 B5 -39.83(13) . . . . ?
B7 B6 C2 B5 -102.39(15) . . . . ?
B1 B6 C2 B4 -105.13(14) . . . . ?
B8 B6 C2 B4 -3.04(19) . . . . ?
B7 B6 C2 B4 -65.61(17) . . . . ?
B5 B6 C2 B4 36.78(14) . . . . ?
B8 B6 C2 B1 102.09(15) . . . . ?
B7 B6 C2 B1 39.52(13) . . . . ?
B5 B6 C2 B1 141.91(14) . . . . ?
B5 B4 C2 C1 -139.08(14) . . . . ?
B9 B4 C2 C1 -99.12(14) . . . . ?
B3 B4 C2 C1 -35.83(12) . . . . ?
C1 B4 C2 B5 139.08(14) . . . . ?
B9 B4 C2 B5 39.96(13) . . . . ?
B3 B4 C2 B5 103.25(15) . . . . ?
C1 B4 C2 B6 101.84(15) . . . . ?
B5 B4 C2 B6 -37.24(14) . . . . ?
B9 B4 C2 B6 2.72(18) . . . . ?
B3 B4 C2 B6 66.02(17) . . . . ?
C1 B4 C2 B1 33.54(12) . . . . ?
B5 B4 C2 B1 -105.54(16) . . . . ?
B9 B4 C2 B1 -65.58(17) . . . . ?
B3 B4 C2 B1 -2.29(18) . . . . ?
B7 B1 C2 C1 97.94(13) . . . . ?
B6 B1 C2 C1 138.12(14) . . . . ?
B2 B1 C2 C1 35.14(11) . . . . ?
C1 B1 C2 B5 -101.30(15) . . . . ?
B7 B1 C2 B5 -3.35(18) . . . . ?
B6 B1 C2 B5 36.83(14) . . . . ?
B2 B1 C2 B5 -66.16(16) . . . . ?
C1 B1 C2 B6 -138.12(14) . . . . ?
B7 B1 C2 B6 -40.18(13) . . . . ?
B2 B1 C2 B6 -102.98(14) . . . . ?
C1 B1 C2 B4 -33.42(13) . . . . ?
B7 B1 C2 B4 64.52(16) . . . . ?
B6 B1 C2 B4 104.70(15) . . . . ?
B2 B1 C2 B4 1.72(17) . . . . ?
C2 C1 C3 C4 42.4(2) . . . . ?
B2 C1 C3 C4 -176.86(14) . . . . ?
B3 C1 C3 C4 -103.13(17) . . . . ?
B4 C1 C3 C4 -29.8(2) . . . . ?
B1 C1 C3 C4 111.97(16) . . . . ?
C2 C1 C3 C8 -136.50(15) . . . . ?
B2 C1 C3 C8 4.2(2) . . . . ?
B3 C1 C3 C8 77.93(19) . . . . ?
B4 C1 C3 C8 151.30(15) . . . . ?
B1 C1 C3 C8 -66.98(18) . . . . ?
C8 C3 C4 C5 0.1(2) . . . . ?
C1 C3 C4 C5 -178.84(15) . . . . ?
C3 C4 C5 C6 1.3(3) . . . . ?
C4 C5 C6 C7 -0.9(3) . . . . ?
C5 C6 C7 C8 -0.8(3) . . . . ?
C6 C7 C8 C3 2.1(2) . . . . ?
C6 C7 C8 C9 -175.58(16) . . . . ?
C4 C3 C8 C7 -1.7(2) . . . . ?
C1 C3 C8 C7 177.18(14) . . . . ?
C4 C3 C8 C9 175.86(14) . . . . ?
C1 C3 C8 C9 -5.2(2) . . . . ?
C7 C8 C9 C10 -0.8(2) . . . . ?
C3 C8 C9 C10 -178.36(15) . . . . ?
C7 C8 C9 C14 177.35(15) . . . . ?
C3 C8 C9 C14 -0.2(2) . . . . ?
C14 C9 C10 C11 -1.8(2) . . . . ?
C8 C9 C10 C11 176.42(15) . . . . ?
C9 C10 C11 C12 -0.1(3) . . . . ?
C10 C11 C12 C13 1.5(3) . . . . ?
C11 C12 C13 C14 -1.1(3) . . . . ?
C12 C13 C14 C9 -0.9(2) . . . . ?
C12 C13 C14 B2 176.86(15) . . . . ?
C10 C9 C14 C13 2.3(2) . . . . ?
C8 C9 C14 C13 -175.95(14) . . . . ?
C10 C9 C14 B2 -175.41(15) . . . . ?
C8 C9 C14 B2 6.4(2) . . . . ?
C1 B2 C14 C13 175.69(13) . . . . ?
B1 B2 C14 C13 -116.88(16) . . . . ?
B3 B2 C14 C13 107.80(17) . . . . ?
B10 B2 C14 C13 33.7(2) . . . . ?
B7 B2 C14 C13 -46.6(2) . . . . ?
C1 B2 C14 C9 -6.6(2) . . . . ?
B1 B2 C14 C9 60.8(2) . . . . ?
B3 B2 C14 C9 -74.52(19) . . . . ?
B10 B2 C14 C9 -148.60(17) . . . . ?
B7 B2 C14 C9 131.12(17) . . . . ?
C28 B12 C15 C17 2.7(2) . . . . ?
B18 B12 C15 C17 153.23(14) . . . . ?
B11 B12 C15 C17 -104.90(15) . . . . ?
B13 B12 C15 C17 113.82(16) . . . . ?
B17 B12 C15 C17 -143.80(14) . . . . ?
C28 B12 C15 C16 146.22(14) . . . . ?
B18 B12 C15 C16 -63.29(16) . . . . ?
B11 B12 C15 C16 38.57(12) . . . . ?
B13 B12 C15 C16 -102.70(14) . . . . ?
B17 B12 C15 C16 -0.33(17) . . . . ?
C28 B12 C15 B13 -111.08(16) . . . . ?
B18 B12 C15 B13 39.41(13) . . . . ?
B11 B12 C15 B13 141.27(13) . . . . ?
B17 B12 C15 B13 102.37(14) . . . . ?
C28 B12 C15 B14 -147.68(14) . . . . ?
B18 B12 C15 B14 2.81(17) . . . . ?
B11 B12 C15 B14 104.67(14) . . . . ?
B13 B12 C15 B14 -36.60(13) . . . . ?
B17 B12 C15 B14 65.77(16) . . . . ?
C28 B12 C15 B11 107.64(15) . . . . ?
B18 B12 C15 B11 -101.86(14) . . . . ?
B13 B12 C15 B11 -141.27(13) . . . . ?
B17 B12 C15 B11 -38.90(12) . . . . ?
B14 B13 C15 C17 111.18(16) . . . . ?
B19 B13 C15 C17 150.98(15) . . . . ?
B18 B13 C15 C17 -146.38(15) . . . . ?
B12 B13 C15 C17 -107.47(16) . . . . ?
B14 B13 C15 C16 -37.65(12) . . . . ?
B19 B13 C15 C16 2.15(17) . . . . ?
B18 B13 C15 C16 64.79(15) . . . . ?
B12 B13 C15 C16 103.70(14) . . . . ?
B14 B13 C15 B12 -141.35(14) . . . . ?
B19 B13 C15 B12 -101.56(14) . . . . ?
B18 B13 C15 B12 -38.92(12) . . . . ?
B19 B13 C15 B14 39.79(12) . . . . ?
B18 B13 C15 B14 102.43(14) . . . . ?
B12 B13 C15 B14 141.35(14) . . . . ?
B14 B13 C15 B11 -103.68(14) . . . . ?
B19 B13 C15 B11 -63.89(16) . . . . ?
B18 B13 C15 B11 -1.25(17) . . . . ?
B12 B13 C15 B11 37.66(13) . . . . ?
C16 B14 C15 C17 109.24(16) . . . . ?
B13 B14 C15 C17 -111.84(16) . . . . ?
B19 B14 C15 C17 -151.91(14) . . . . ?
B15 B14 C15 C17 144.80(14) . . . . ?
B13 B14 C15 C16 138.92(14) . . . . ?
B19 B14 C15 C16 98.85(14) . . . . ?
B15 B14 C15 C16 35.56(12) . . . . ?
C16 B14 C15 B12 -101.58(14) . . . . ?
B13 B14 C15 B12 37.34(13) . . . . ?
B19 B14 C15 B12 -2.73(17) . . . . ?
B15 B14 C15 B12 -66.02(16) . . . . ?
C16 B14 C15 B13 -138.92(14) . . . . ?
B19 B14 C15 B13 -40.07(13) . . . . ?
B15 B14 C15 B13 -103.36(14) . . . . ?
C16 B14 C15 B11 -32.62(13) . . . . ?
B13 B14 C15 B11 106.30(14) . . . . ?
B19 B14 C15 B11 66.23(16) . . . . ?
B15 B14 C15 B11 2.94(17) . . . . ?
C16 B11 C15 C17 -112.00(15) . . . . ?
B17 B11 C15 C17 149.24(13) . . . . ?
B16 B11 C15 C17 -147.78(14) . . . . ?
B12 B11 C15 C17 109.97(15) . . . . ?
B17 B11 C15 C16 -98.76(14) . . . . ?
B16 B11 C15 C16 -35.78(12) . . . . ?
B12 B11 C15 C16 -138.03(13) . . . . ?
C16 B11 C15 B12 138.03(13) . . . . ?
B17 B11 C15 B12 39.27(12) . . . . ?
B16 B11 C15 B12 102.25(14) . . . . ?
C16 B11 C15 B13 100.23(14) . . . . ?
B17 B11 C15 B13 1.47(17) . . . . ?
B16 B11 C15 B13 64.44(16) . . . . ?
B12 B11 C15 B13 -37.81(13) . . . . ?
C16 B11 C15 B14 32.65(13) . . . . ?
B17 B11 C15 B14 -66.11(16) . . . . ?
B16 B11 C15 B14 -3.13(17) . . . . ?
B12 B11 C15 B14 -105.39(14) . . . . ?
C17 C15 C16 B15 -150.06(15) . . . . ?
B12 C15 C16 B15 67.39(16) . . . . ?
B13 C15 C16 B15 -0.54(18) . . . . ?
B14 C15 C16 B15 -38.40(13) . . . . ?
B11 C15 C16 B15 106.87(15) . . . . ?
C17 C15 C16 B16 141.99(15) . . . . ?
B12 C15 C16 B16 -0.55(18) . . . . ?
B13 C15 C16 B16 -68.49(16) . . . . ?
B14 C15 C16 B16 -106.34(15) . . . . ?
B11 C15 C16 B16 38.93(13) . . . . ?
C17 C15 C16 B11 103.06(16) . . . . ?
B12 C15 C16 B11 -39.48(13) . . . . ?
B13 C15 C16 B11 -107.42(14) . . . . ?
B14 C15 C16 B11 -145.27(13) . . . . ?
C17 C15 C16 B14 -111.67(16) . . . . ?
B12 C15 C16 B14 105.79(14) . . . . ?
B13 C15 C16 B14 37.85(13) . . . . ?
B11 C15 C16 B14 145.27(13) . . . . ?
B14 B15 C16 C15 38.09(13) . . . . ?
B16 B15 C16 C15 -103.83(15) . . . . ?
B20 B15 C16 C15 -63.85(17) . . . . ?
B19 B15 C16 C15 -1.30(18) . . . . ?
B14 B15 C16 B16 141.92(14) . . . . ?
B20 B15 C16 B16 39.98(13) . . . . ?
B19 B15 C16 B16 102.53(15) . . . . ?
B14 B15 C16 B11 105.27(15) . . . . ?
B16 B15 C16 B11 -36.64(13) . . . . ?
B20 B15 C16 B11 3.34(18) . . . . ?
B19 B15 C16 B11 65.89(17) . . . . ?
B16 B15 C16 B14 -141.92(14) . . . . ?
B20 B15 C16 B14 -101.94(15) . . . . ?
B19 B15 C16 B14 -39.39(13) . . . . ?
B11 B16 C16 C15 -38.54(13) . . . . ?
B20 B16 C16 C15 63.45(17) . . . . ?
B15 B16 C16 C15 103.55(15) . . . . ?
B17 B16 C16 C15 1.17(18) . . . . ?
B11 B16 C16 B15 -142.09(14) . . . . ?
B20 B16 C16 B15 -40.10(13) . . . . ?
B17 B16 C16 B15 -102.39(15) . . . . ?
B20 B16 C16 B11 101.99(14) . . . . ?
B15 B16 C16 B11 142.09(14) . . . . ?
B17 B16 C16 B11 39.70(12) . . . . ?
B11 B16 C16 B14 -105.53(15) . . . . ?
B20 B16 C16 B14 -3.54(18) . . . . ?
B15 B16 C16 B14 36.56(14) . . . . ?
B17 B16 C16 B14 -65.83(17) . . . . ?
B17 B11 C16 C15 98.09(13) . . . . ?
B16 B11 C16 C15 138.64(14) . . . . ?
B12 B11 C16 C15 35.37(11) . . . . ?
C15 B11 C16 B15 -101.84(15) . . . . ?
B17 B11 C16 B15 -3.75(18) . . . . ?
B16 B11 C16 B15 36.80(14) . . . . ?
B12 B11 C16 B15 -66.47(16) . . . . ?
C15 B11 C16 B16 -138.64(14) . . . . ?
B17 B11 C16 B16 -40.55(13) . . . . ?
B12 B11 C16 B16 -103.27(14) . . . . ?
C15 B11 C16 B14 -33.13(13) . . . . ?
B17 B11 C16 B14 64.96(16) . . . . ?
B16 B11 C16 B14 105.51(16) . . . . ?
B12 B11 C16 B14 2.24(17) . . . . ?
B13 B14 C16 C15 -35.90(12) . . . . ?
B19 B14 C16 C15 -99.00(14) . . . . ?
B15 B14 C16 C15 -139.01(14) . . . . ?
C15 B14 C16 B15 139.01(14) . . . . ?
B13 B14 C16 B15 103.11(15) . . . . ?
B19 B14 C16 B15 40.01(13) . . . . ?
C15 B14 C16 B16 102.16(15) . . . . ?
B13 B14 C16 B16 66.26(17) . . . . ?
B19 B14 C16 B16 3.15(18) . . . . ?
B15 B14 C16 B16 -36.85(14) . . . . ?
C15 B14 C16 B11 33.18(13) . . . . ?
B13 B14 C16 B11 -2.72(18) . . . . ?
B19 B14 C16 B11 -65.82(17) . . . . ?
B15 B14 C16 B11 -105.83(15) . . . . ?
C16 C15 C17 C18 40.1(2) . . . . ?
B12 C15 C17 C18 -179.91(14) . . . . ?
B13 C15 C17 C18 -105.72(18) . . . . ?
B14 C15 C17 C18 -32.1(2) . . . . ?
B11 C15 C17 C18 109.19(16) . . . . ?
C16 C15 C17 C22 -137.96(15) . . . . ?
B12 C15 C17 C22 2.0(2) . . . . ?
B13 C15 C17 C22 76.2(2) . . . . ?
B14 C15 C17 C22 149.87(15) . . . . ?
B11 C15 C17 C22 -68.88(19) . . . . ?
C22 C17 C18 C19 -0.7(2) . . . . ?
C15 C17 C18 C19 -178.73(16) . . . . ?
C17 C18 C19 C20 0.9(3) . . . . ?
C18 C19 C20 C21 -0.3(3) . . . . ?
C19 C20 C21 C22 -0.6(3) . . . . ?
C20 C21 C22 C17 0.7(3) . . . . ?
C20 C21 C22 C23 -177.19(17) . . . . ?
C18 C17 C22 C21 -0.1(2) . . . . ?
C15 C17 C22 C21 177.90(15) . . . . ?
C18 C17 C22 C23 177.71(15) . . . . ?
C15 C17 C22 C23 -4.3(2) . . . . ?
C21 C22 C23 C24 -0.1(2) . . . . ?
C17 C22 C23 C24 -177.82(15) . . . . ?
C21 C22 C23 C28 178.95(15) . . . . ?
C17 C22 C23 C28 1.2(2) . . . . ?
C28 C23 C24 C25 -1.8(2) . . . . ?
C22 C23 C24 C25 177.24(15) . . . . ?
C23 C24 C25 C26 0.3(3) . . . . ?
C24 C25 C26 C27 1.1(3) . . . . ?
C25 C26 C27 C28 -1.1(3) . . . . ?
C26 C27 C28 C23 -0.5(2) . . . . ?
C26 C27 C28 B12 178.21(15) . . . . ?
C24 C23 C28 C27 1.8(2) . . . . ?
C22 C23 C28 C27 -177.19(14) . . . . ?
C24 C23 C28 B12 -176.81(15) . . . . ?
C22 C23 C28 B12 4.2(2) . . . . ?
C15 B12 C28 C27 175.59(14) . . . . ?
B18 B12 C28 C27 33.7(2) . . . . ?
B11 B12 C28 C27 -116.95(16) . . . . ?
B13 B12 C28 C27 107.90(17) . . . . ?
B17 B12 C28 C27 -46.6(2) . . . . ?
C15 B12 C28 C23 -5.8(2) . . . . ?
B18 B12 C28 C23 -147.63(17) . . . . ?
B11 B12 C28 C23 61.7(2) . . . . ?
B13 B12 C28 C23 -73.45(19) . . . . ?
B17 B12 C28 C23 132.06(17) . . . . ?
